data_4135396
loop_
_publ_author_name
'Heitkemper, Tobias'
'Sarcevic, Julijan'
'Sindlinger, Christian P.'

_publ_section_title
;
 A Neutral Silicon(II) Half-Sandwich Compound.
;
_journal_issue 51
_journal_name_full 'Journal of the American Chemical Society'
_journal_page_first 21304
_journal_page_last 21309
_journal_paper_doi 10.1021/jacs.0c11904
_journal_volume 142
_journal_year 2020
_chemical_formula_sum 'C148 H192 Al2 B2 Cl8 F72 O10 Si6'
_chemical_formula_weight 4026.72
_space_group_crystal_system monoclinic
_space_group_IT_number 14
_space_group_name_Hall '-P 2ybc'
_space_group_name_H-M_alt 'P 1 21/c 1'
_atom_sites_solution_hydrogens mixed
_audit_creation_method SHELXL-2018/3
_cell_angle_alpha 90
_cell_angle_beta 91.637(2)
_cell_angle_gamma 90
_cell_formula_units_Z 4
_cell_length_a 46.461(2)
_cell_length_b 19.6539(9)
_cell_length_c 20.1080(9)
_cell_measurement_reflns_used 9040
_cell_measurement_temperature 100(2)
_cell_measurement_theta_max 26.15
_cell_measurement_theta_min 2.46
_cell_volume 18353.9(14)
_computing_cell_refinement 'Bruker SAINT'
_computing_data_collection 'Bruker APEX2'
_computing_data_reduction 'Bruker SAINT'
_computing_molecular_graphics 'Bruker SHELXTL'
_computing_publication_material 'Bruker SHELXTL'
_computing_structure_refinement 'SHELXL-2018/3 (Sheldrick, 2018)'
_computing_structure_solution 'SHELXS-97 (Sheldrick 2008)'
_diffrn_ambient_temperature 100(2)
_diffrn_measured_fraction_theta_full 0.998
_diffrn_measured_fraction_theta_max 0.999
_diffrn_measurement_device_type 'Bruker APEX-II CCD'
_diffrn_measurement_method '\f and \w scans'
_diffrn_radiation_type MoK\a
_diffrn_radiation_wavelength 0.71073
_diffrn_reflns_av_R_equivalents 0.0504
_diffrn_reflns_av_unetI/netI 0.0330
_diffrn_reflns_Laue_measured_fraction_full 0.998
_diffrn_reflns_Laue_measured_fraction_max 0.999
_diffrn_reflns_limit_h_max 57
_diffrn_reflns_limit_h_min -57
_diffrn_reflns_limit_k_max 24
_diffrn_reflns_limit_k_min -23
_diffrn_reflns_limit_l_max 24
_diffrn_reflns_limit_l_min -24
_diffrn_reflns_number 240555
_diffrn_reflns_point_group_measured_fraction_full 0.998
_diffrn_reflns_point_group_measured_fraction_max 0.999
_diffrn_reflns_theta_full 25.242
_diffrn_reflns_theta_max 26.022
_diffrn_reflns_theta_min 1.125
_exptl_absorpt_coefficient_mu 0.297
_exptl_absorpt_correction_T_max 0.7454
_exptl_absorpt_correction_T_min 0.6431
_exptl_absorpt_correction_type multi-scan
_exptl_crystal_colour colourless
_exptl_crystal_density_diffrn 1.457
_exptl_crystal_description block
_exptl_crystal_F_000 8256
_exptl_crystal_size_max 0.435
_exptl_crystal_size_mid 0.340
_exptl_crystal_size_min 0.134
_refine_diff_density_max 1.483
_refine_diff_density_min -1.192
_refine_diff_density_rms 0.105
_refine_ls_extinction_method none
_refine_ls_goodness_of_fit_ref 1.036
_refine_ls_hydrogen_treatment mixed
_refine_ls_matrix_type full
_refine_ls_number_parameters 2938
_refine_ls_number_reflns 36138
_refine_ls_number_restraints 4361
_refine_ls_restrained_S_all 1.093
_refine_ls_R_factor_all 0.1111
_refine_ls_R_factor_gt 0.0906
_refine_ls_shift/su_max 0.001
_refine_ls_shift/su_mean 0.000
_refine_ls_structure_factor_coef Fsqd
_refine_ls_weighting_details 'w=1/[\s^2^(Fo^2^)+(0.1237P)^2^+75.5200P] where P=(Fo^2^+2Fc^2^)/3'
_refine_ls_weighting_scheme calc
_refine_ls_wR_factor_gt 0.2419
_refine_ls_wR_factor_ref 0.2611
_reflns_Friedel_coverage 0.000
_reflns_number_gt 28122
_reflns_number_total 36138
_reflns_threshold_expression 'I > 2\s(I)'
_cod_data_source_file ja0c11904_si_004.cif
_cod_data_source_block sad_p21c_final
_cod_depositor_comments 'Adding full bibliography for 4135395--4135397.cif.'
_cod_original_cell_volume 18354.0(15)
_cod_original_sg_symbol_H-M 'P 21/c'
_cod_database_code 4135396
_shelx_shelxl_version_number 2018/3
_shelx_space_group_comment
;
The symmetry employed for this shelxl refinement is uniquely defined
by the following loop, which should always be used as a source of
symmetry information in preference to the above space-group names.
They are only intended as comments.
;
_shelx_estimated_absorpt_t_min 0.882
_shelx_estimated_absorpt_t_max 0.961

loop_
_space_group_symop_operation_xyz
'x, y, z'
'-x, y+1/2, -z+1/2'
'-x, -y, -z'
'x, -y-1/2, z-1/2'

loop_
_atom_site_label
_atom_site_type_symbol
_atom_site_fract_x
_atom_site_fract_y
_atom_site_fract_z
_atom_site_U_iso_or_equiv
_atom_site_adp_type
_atom_site_occupancy
_atom_site_site_symmetry_order
_atom_site_calc_flag
_atom_site_refinement_flags_posn
_atom_site_refinement_flags_adp
_atom_site_refinement_flags_occupancy
_atom_site_disorder_assembly
_atom_site_disorder_group
C3 C 0.59631(8) 0.9428(2) 0.78108(17) 0.0195(8) Uani 1 1 d . . . . .
Si3 Si 0.61062(2) 0.79698(5) 0.74310(5) 0.0212(2) Uani 1 1 d . . . . .
Si5 Si 0.85884(2) -0.10097(6) 0.33934(5) 0.0227(2) Uani 1 1 d . . . . .
C5 C 0.67623(12) 1.0579(3) 0.6317(3) 0.0507(15) Uani 1 1 d . . . . .
H5A H 0.671130 1.022528 0.599088 0.076 Uiso 1 1 calc R U . . .
H5B H 0.689633 1.039162 0.665452 0.076 Uiso 1 1 calc R U . . .
H5C H 0.685365 1.096094 0.609131 0.076 Uiso 1 1 calc R U . . .
C6 C 0.65231(12) 1.1527(2) 0.7373(2) 0.0387(11) Uani 1 1 d . . . . .
H6A H 0.635052 1.164139 0.761932 0.058 Uiso 1 1 calc R U . . .
H6B H 0.659715 1.193831 0.716157 0.058 Uiso 1 1 calc R U . . .
H6C H 0.667049 1.134209 0.768130 0.058 Uiso 1 1 calc R U . . .
Si6 Si 0.88882(2) 0.19150(6) 0.26768(5) 0.0222(2) Uani 1 1 d . . . . .
C9 C 0.63408(10) 0.7531(2) 0.8067(2) 0.0317(9) Uani 1 1 d . . . . .
H9A H 0.627999 0.765609 0.851299 0.048 Uiso 1 1 calc R U . . .
H9B H 0.654138 0.766942 0.801180 0.048 Uiso 1 1 calc R U . . .
H9C H 0.632416 0.703742 0.800862 0.048 Uiso 1 1 calc R U . . .
C8 C 0.62357(11) 0.7746(2) 0.6589(2) 0.0355(10) Uani 1 1 d . . . . .
H8A H 0.611553 0.797444 0.624896 0.053 Uiso 1 1 calc R U . . .
H8B H 0.622365 0.725220 0.652575 0.053 Uiso 1 1 calc R U . . .
H8C H 0.643609 0.789321 0.655109 0.053 Uiso 1 1 calc R U . . .
C7 C 0.61815(11) 1.1269(3) 0.6087(2) 0.0383(11) Uani 1 1 d . . . . .
H7A H 0.604009 1.155426 0.630713 0.057 Uiso 1 1 calc R U . . .
H7B H 0.608144 1.090699 0.583654 0.057 Uiso 1 1 calc R U . . .
H7C H 0.629205 1.154751 0.578088 0.057 Uiso 1 1 calc R U . . .
C10 C 0.57246(10) 0.7687(2) 0.7486(2) 0.0337(10) Uani 1 1 d . . . . .
H10A H 0.560645 0.792128 0.714524 0.051 Uiso 1 1 calc R U . . .
H10B H 0.565356 0.779681 0.792730 0.051 Uiso 1 1 calc R U . . .
H10C H 0.571312 0.719462 0.741351 0.051 Uiso 1 1 calc R U . . .
C11 C 0.67377(10) 0.9886(2) 0.8556(2) 0.0316(10) Uani 1 1 d . . . . .
H11A H 0.692962 1.006169 0.869626 0.038 Uiso 1 1 calc R U . . .
H11B H 0.661602 1.027840 0.842119 0.038 Uiso 1 1 calc R U . . .
C12 C 0.66063(14) 0.9533(3) 0.9124(3) 0.0546(15) Uani 1 1 d . . . . .
H12A H 0.660005 0.984359 0.950479 0.082 Uiso 1 1 calc R U . . .
H12B H 0.672189 0.913256 0.924594 0.082 Uiso 1 1 calc R U . . .
H12C H 0.641028 0.939025 0.899732 0.082 Uiso 1 1 calc R U . . .
C13 C 0.70412(10) 0.9021(3) 0.7973(3) 0.0419(12) Uani 1 1 d . . . . .
H13A H 0.701066 0.859804 0.771301 0.050 Uiso 1 1 calc R U . . .
H13B H 0.709803 0.889242 0.843464 0.050 Uiso 1 1 calc R U . . .
C15 C 0.59570(8) 0.9502(2) 0.56843(19) 0.0203(8) Uani 1 1 d . . . . .
H15 H 0.615365 0.962699 0.565339 0.024 Uiso 1 1 calc R U . . .
C14 C 0.72747(11) 0.9431(3) 0.7675(3) 0.0513(14) Uani 1 1 d . . . . .
H14A H 0.745475 0.917160 0.769351 0.077 Uiso 1 1 calc R U . . .
H14B H 0.730028 0.985586 0.792580 0.077 Uiso 1 1 calc R U . . .
H14C H 0.722238 0.953642 0.721105 0.077 Uiso 1 1 calc R U . . .
C16 C 0.58410(8) 0.94226(19) 0.63133(18) 0.0190(7) Uani 1 1 d . . . . .
C17 C 0.57918(8) 0.94016(19) 0.50963(19) 0.0206(8) Uani 1 1 d . . . . .
C18 C 0.59258(9) 0.9521(2) 0.44161(19) 0.0255(9) Uani 1 1 d . . . . .
C19 C 0.59673(12) 1.0287(3) 0.4319(2) 0.0410(12) Uani 1 1 d . . . . .
H19A H 0.604710 1.037135 0.388034 0.061 Uiso 1 1 calc R U . . .
H19B H 0.610026 1.046215 0.466516 0.061 Uiso 1 1 calc R U . . .
H19C H 0.578124 1.051825 0.434831 0.061 Uiso 1 1 calc R U . . .
O1 O 0.67690(6) 0.94220(15) 0.79749(15) 0.0285(6) Uani 1 1 d . . . . .
Al1 Al 0.75804(3) 0.73254(6) 0.56498(5) 0.0204(2) Uani 1 1 d . . . . .
B1 B 0.60388(9) 0.9505(2) 0.6947(2) 0.0187(8) Uani 1 1 d . . . . .
C1 C 0.62854(8) 1.01140(19) 0.71665(18) 0.0199(8) Uani 1 1 d . . . . .
Si1 Si 0.64927(2) 0.93494(6) 0.73386(5) 0.0199(2) Uani 1 1 d . . . . .
C20 C 0.62193(9) 0.9162(3) 0.4384(2) 0.0340(10) Uani 1 1 d . . . . .
H20A H 0.629433 0.921109 0.393568 0.051 Uiso 1 1 calc R U . . .
H20B H 0.619617 0.867845 0.448685 0.051 Uiso 1 1 calc R U . . .
H20C H 0.635430 0.936903 0.470801 0.051 Uiso 1 1 calc R U . . .
C24 C 0.50620(9) 0.8932(2) 0.5838(2) 0.0305(10) Uani 1 1 d . . . . .
C23 C 0.53798(8) 0.9127(2) 0.5772(2) 0.0228(8) Uani 1 1 d . . . . .
C22 C 0.55054(9) 0.9215(2) 0.5159(2) 0.0232(8) Uani 1 1 d . . . . .
H22 H 0.539076 0.914351 0.476665 0.028 Uiso 1 1 calc R U . . .
C21 C 0.57371(10) 0.9242(3) 0.3839(2) 0.0388(12) Uani 1 1 d . . . . .
H21A H 0.583013 0.933298 0.341640 0.058 Uiso 1 1 calc R U . . .
H21B H 0.554839 0.946518 0.383746 0.058 Uiso 1 1 calc R U . . .
H21C H 0.571225 0.875036 0.389338 0.058 Uiso 1 1 calc R U . . .
C25 C 0.50332(9) 0.8343(2) 0.6322(2) 0.0264(9) Uani 1 1 d . . . . .
H25A H 0.483023 0.821252 0.634709 0.040 Uiso 1 1 calc R U . . .
H25B H 0.510559 0.848279 0.676418 0.040 Uiso 1 1 calc R U . . .
H25C H 0.514539 0.795407 0.616856 0.040 Uiso 1 1 calc R U . . .
C27 C 0.49183(13) 0.8726(5) 0.5182(3) 0.080(3) Uani 1 1 d . . . . .
H27A H 0.472499 0.854997 0.526207 0.120 Uiso 1 1 calc R U . . .
H27B H 0.503306 0.837137 0.497152 0.120 Uiso 1 1 calc R U . . .
H27C H 0.490402 0.912241 0.488740 0.120 Uiso 1 1 calc R U . . .
C26 C 0.49012(12) 0.9542(3) 0.6108(5) 0.079(3) Uani 1 1 d . . . . .
H26A H 0.470436 0.940738 0.621109 0.119 Uiso 1 1 calc R U . . .
H26B H 0.489536 0.990509 0.577410 0.119 Uiso 1 1 calc R U . . .
H26C H 0.500053 0.970637 0.651363 0.119 Uiso 1 1 calc R U . . .
C28 C 0.55514(8) 0.9236(2) 0.63458(19) 0.0218(8) Uani 1 1 d . . . . .
H28 H 0.546867 0.918179 0.676923 0.026 Uiso 1 1 calc R U . . .
C29 C 0.58495(8) 1.06991(19) 0.77470(18) 0.0200(8) Uani 1 1 d . . . . .
O2 O 0.82173(6) 0.04535(14) 0.21803(13) 0.0232(6) Uani 1 1 d . . . . .
Al2 Al 0.73715(3) 0.23109(6) 0.43324(6) 0.0232(3) Uani 1 1 d . . . . .
B2 B 0.89663(9) 0.0378(2) 0.3151(2) 0.0188(8) Uani 1 1 d . . . . .
Si2 Si 0.64304(2) 1.08821(6) 0.67239(6) 0.0249(2) Uani 1 1 d . . . . .
C2 C 0.60324(8) 1.00980(19) 0.75967(18) 0.0191(7) Uani 1 1 d . . . . .
C30 C 0.58602(8) 1.0936(2) 0.84015(18) 0.0203(8) Uani 1 1 d . . . . .
H30 H 0.598532 1.072210 0.871955 0.024 Uiso 1 1 calc R U . . .
C32 C 0.56951(9) 1.1748(2) 0.93129(19) 0.0252(8) Uani 1 1 d . . . . .
C31 C 0.56915(8) 1.1478(2) 0.85955(18) 0.0213(8) Uani 1 1 d . . . . .
C34 C 0.58337(12) 1.2451(3) 0.9333(2) 0.0402(11) Uani 1 1 d . . . . .
H34A H 0.583290 1.262831 0.978851 0.060 Uiso 1 1 calc R U . . .
H34B H 0.572465 1.275940 0.903673 0.060 Uiso 1 1 calc R U . . .
H34C H 0.603254 1.241853 0.918627 0.060 Uiso 1 1 calc R U . . .
C33 C 0.58595(11) 1.1273(3) 0.9787(2) 0.0385(11) Uani 1 1 d . . . . .
H33A H 0.584939 1.144693 1.024248 0.058 Uiso 1 1 calc R U . . .
H33B H 0.606131 1.124768 0.965989 0.058 Uiso 1 1 calc R U . . .
H33C H 0.577357 1.081768 0.976370 0.058 Uiso 1 1 calc R U . . .
C35 C 0.53845(10) 1.1799(2) 0.9552(2) 0.0326(10) Uani 1 1 d . . . . .
H35A H 0.538667 1.194916 1.001674 0.049 Uiso 1 1 calc R U . . .
H35B H 0.529188 1.135185 0.951589 0.049 Uiso 1 1 calc R U . . .
H35C H 0.527692 1.212759 0.927551 0.049 Uiso 1 1 calc R U . . .
C36 C 0.55092(9) 1.1781(2) 0.81081(19) 0.0242(8) Uani 1 1 d . . . . .
H36 H 0.539413 1.215715 0.823098 0.029 Uiso 1 1 calc R U . . .
C37 C 0.54908(9) 1.1549(2) 0.7451(2) 0.0243(8) Uani 1 1 d . . . . .
C38 C 0.52774(10) 1.1855(2) 0.6934(2) 0.0307(10) Uani 1 1 d . . . . .
C39 C 0.54327(12) 1.2110(3) 0.6330(2) 0.0410(11) Uani 1 1 d . . . . .
H39A H 0.529287 1.230746 0.601116 0.061 Uiso 1 1 calc R U . . .
H39B H 0.553236 1.172993 0.612072 0.061 Uiso 1 1 calc R U . . .
H39C H 0.557342 1.245753 0.646788 0.061 Uiso 1 1 calc R U . . .
C40 C 0.51011(12) 1.2437(3) 0.7215(2) 0.0449(13) Uani 1 1 d . . . . .
H40A H 0.497081 1.261682 0.686577 0.067 Uiso 1 1 calc R U . . .
H40B H 0.523090 1.279833 0.737394 0.067 Uiso 1 1 calc R U . . .
H40C H 0.498842 1.226856 0.758519 0.067 Uiso 1 1 calc R U . . .
C41 C 0.50601(12) 1.1299(3) 0.6711(3) 0.0426(12) Uani 1 1 d . . . . .
H41A H 0.492957 1.148195 0.636374 0.064 Uiso 1 1 calc R U . . .
H41B H 0.494857 1.115467 0.709242 0.064 Uiso 1 1 calc R U . . .
H41C H 0.516443 1.090787 0.653513 0.064 Uiso 1 1 calc R U . . .
C42 C 0.56677(9) 1.1002(2) 0.72743(19) 0.0223(8) Uani 1 1 d . . . . .
H42 H 0.566273 1.083814 0.682956 0.027 Uiso 1 1 calc R U . . .
C45 C 0.52313(10) 0.9378(2) 0.8627(2) 0.0293(9) Uani 1 1 d . . . . .
C44 C 0.54438(9) 0.9530(2) 0.8173(2) 0.0235(8) Uani 1 1 d . . . . .
H44 H 0.539955 0.982724 0.781160 0.028 Uiso 1 1 calc R U . . .
C43 C 0.57198(9) 0.9255(2) 0.82395(19) 0.0216(8) Uani 1 1 d . . . . .
C46 C 0.49296(10) 0.9689(2) 0.8555(2) 0.0360(10) Uani 1 1 d D U . . .
C47 C 0.48120(17) 0.9616(4) 0.7770(4) 0.0318(19) Uani 0.555(8) 1 d D U P A 1
H47A H 0.461288 0.977908 0.773002 0.048 Uiso 0.555(8) 1 calc R U P A 1
H47B H 0.481981 0.913769 0.763423 0.048 Uiso 0.555(8) 1 calc R U P A 1
H47C H 0.493386 0.988851 0.748219 0.048 Uiso 0.555(8) 1 calc R U P A 1
C48 C 0.49397(18) 1.0443(4) 0.8654(5) 0.034(2) Uani 0.555(8) 1 d D U P A 1
H48A H 0.474956 1.063730 0.854860 0.051 Uiso 0.555(8) 1 calc R U P A 1
H48B H 0.508184 1.064136 0.835980 0.051 Uiso 0.555(8) 1 calc R U P A 1
H48C H 0.499418 1.054352 0.911773 0.051 Uiso 0.555(8) 1 calc R U P A 1
C49 C 0.46869(17) 0.9344(5) 0.8918(5) 0.043(3) Uani 0.555(8) 1 d D U P A 1
H49A H 0.450199 0.953873 0.876871 0.065 Uiso 0.555(8) 1 calc R U P A 1
H49B H 0.471399 0.941539 0.939844 0.065 Uiso 0.555(8) 1 calc R U P A 1
H49C H 0.468831 0.885507 0.882233 0.065 Uiso 0.555(8) 1 calc R U P A 1
C47B C 0.4852(2) 0.9899(5) 0.9323(4) 0.037(3) Uani 0.445(8) 1 d D U P A 2
H47D H 0.466647 1.013399 0.932259 0.055 Uiso 0.445(8) 1 calc R U P A 2
H47E H 0.500268 1.020032 0.950662 0.055 Uiso 0.445(8) 1 calc R U P A 2
H47F H 0.484234 0.948680 0.959546 0.055 Uiso 0.445(8) 1 calc R U P A 2
C48B C 0.4732(2) 0.9153(6) 0.8346(7) 0.049(3) Uani 0.445(8) 1 d D U P A 2
H48D H 0.453369 0.931790 0.837114 0.073 Uiso 0.445(8) 1 calc R U P A 2
H48E H 0.475881 0.875825 0.863866 0.073 Uiso 0.445(8) 1 calc R U P A 2
H48F H 0.477067 0.902160 0.788684 0.073 Uiso 0.445(8) 1 calc R U P A 2
C49B C 0.4934(2) 1.0353(5) 0.8207(6) 0.033(2) Uani 0.445(8) 1 d D U P A 2
H49D H 0.474069 1.055271 0.820269 0.049 Uiso 0.445(8) 1 calc R U P A 2
H49E H 0.499466 1.028553 0.774921 0.049 Uiso 0.445(8) 1 calc R U P A 2
H49F H 0.506932 1.065905 0.843998 0.049 Uiso 0.445(8) 1 calc R U P A 2
Si4 Si 0.85059(2) 0.05258(5) 0.27919(5) 0.0184(2) Uani 1 1 d . . . . .
C4 C 0.61583(8) 0.8915(2) 0.75228(18) 0.0190(7) Uani 1 1 d . . . . .
C52 C 0.56485(12) 0.8172(3) 0.9813(2) 0.0465(12) Uani 1 1 d D U . . .
C53 C 0.5934(2) 0.7845(6) 0.9801(4) 0.059(2) Uani 0.615(8) 1 d D U P B 1
H53A H 0.596310 0.764873 0.936026 0.088 Uiso 0.615(8) 1 calc R U P B 1
H53B H 0.594520 0.748426 1.013744 0.088 Uiso 0.615(8) 1 calc R U P B 1
H53C H 0.608375 0.818515 0.989818 0.088 Uiso 0.615(8) 1 calc R U P B 1
C54 C 0.5578(3) 0.8466(6) 1.0474(4) 0.055(2) Uani 0.615(8) 1 d D U P B 1
H54A H 0.537213 0.857943 1.047677 0.082 Uiso 0.615(8) 1 calc R U P B 1
H54B H 0.569158 0.887951 1.055268 0.082 Uiso 0.615(8) 1 calc R U P B 1
H54C H 0.562231 0.813365 1.082442 0.082 Uiso 0.615(8) 1 calc R U P B 1
C55 C 0.5421(2) 0.7552(5) 0.9721(5) 0.062(2) Uani 0.615(8) 1 d D U P B 1
H55A H 0.522509 0.772454 0.977292 0.093 Uiso 0.615(8) 1 calc R U P B 1
H55B H 0.546257 0.720258 1.005742 0.093 Uiso 0.615(8) 1 calc R U P B 1
H55C H 0.543805 0.735502 0.927606 0.093 Uiso 0.615(8) 1 calc R U P B 1
C53B C 0.5718(4) 0.7484(6) 0.9566(6) 0.050(3) Uani 0.385(8) 1 d D U P B 2
H53D H 0.554643 0.728566 0.934704 0.076 Uiso 0.385(8) 1 calc R U P B 2
H53E H 0.578006 0.719556 0.994080 0.076 Uiso 0.385(8) 1 calc R U P B 2
H53F H 0.587276 0.751581 0.924722 0.076 Uiso 0.385(8) 1 calc R U P B 2
C54B C 0.5431(4) 0.8177(9) 1.0346(7) 0.057(3) Uani 0.385(8) 1 d D U P B 2
H54D H 0.523796 0.813012 1.014393 0.085 Uiso 0.385(8) 1 calc R U P B 2
H54E H 0.544479 0.860658 1.059154 0.085 Uiso 0.385(8) 1 calc R U P B 2
H54F H 0.546903 0.779653 1.065138 0.085 Uiso 0.385(8) 1 calc R U P B 2
C55B C 0.5928(3) 0.8482(9) 1.0148(8) 0.071(3) Uani 0.385(8) 1 d D U P B 2
H55D H 0.588924 0.894916 1.029134 0.106 Uiso 0.385(8) 1 calc R U P B 2
H55E H 0.608285 0.848432 0.982767 0.106 Uiso 0.385(8) 1 calc R U P B 2
H55F H 0.598637 0.820677 1.053555 0.106 Uiso 0.385(8) 1 calc R U P B 2
C51 C 0.55796(10) 0.8659(2) 0.9234(2) 0.0288(9) Uani 1 1 d . . . . .
C50 C 0.53055(10) 0.8940(2) 0.9153(2) 0.0302(9) Uani 1 1 d . . . . .
H50 H 0.516365 0.882921 0.946660 0.036 Uiso 1 1 calc R U . . .
C59 C 0.90297(8) 0.04641(19) 0.22873(18) 0.0185(7) Uani 1 1 d . . . . .
C58 C 0.89682(8) -0.0208(2) 0.24953(17) 0.0186(7) Uani 1 1 d . . . . .
C57 C 0.87195(8) -0.02340(19) 0.29417(17) 0.0181(7) Uani 1 1 d . . . . .
C56 C 0.57841(9) 0.8821(2) 0.87718(19) 0.0242(8) Uani 1 1 d . . . . .
H56 H 0.597196 0.863290 0.881857 0.029 Uiso 1 1 calc R U . . .
C65 C 0.92690(10) 0.2202(2) 0.2596(3) 0.0360(10) Uani 1 1 d . . . . .
H65A H 0.938923 0.199707 0.295041 0.054 Uiso 1 1 calc R U . . .
H65B H 0.927809 0.269926 0.263250 0.054 Uiso 1 1 calc R U . . .
H65C H 0.933948 0.206179 0.216214 0.054 Uiso 1 1 calc R U . . .
C64 C 0.86493(10) 0.2355(2) 0.2054(2) 0.0319(10) Uani 1 1 d . . . . .
H64A H 0.844923 0.221697 0.211669 0.048 Uiso 1 1 calc R U . . .
H64B H 0.870640 0.223160 0.160415 0.048 Uiso 1 1 calc R U . . .
H64C H 0.866651 0.284867 0.211255 0.048 Uiso 1 1 calc R U . . .
C63 C 0.88462(10) -0.1364(2) 0.4033(2) 0.0305(9) Uani 1 1 d . . . . .
H63A H 0.874464 -0.167952 0.432141 0.046 Uiso 1 1 calc R U . . .
H63B H 0.892839 -0.099148 0.430127 0.046 Uiso 1 1 calc R U . . .
H63C H 0.900106 -0.160594 0.381157 0.046 Uiso 1 1 calc R U . . .
C62 C 0.85019(11) -0.1671(2) 0.2758(2) 0.0359(10) Uani 1 1 d . . . . .
H62A H 0.842734 -0.207732 0.297658 0.054 Uiso 1 1 calc R U . . .
H62B H 0.867656 -0.178882 0.252129 0.054 Uiso 1 1 calc R U . . .
H62C H 0.835621 -0.149518 0.244023 0.054 Uiso 1 1 calc R U . . .
C61 C 0.82509(11) -0.0743(3) 0.3801(3) 0.0409(12) Uani 1 1 d . . . . .
H61A H 0.816328 -0.113869 0.401269 0.061 Uiso 1 1 calc R U . . .
H61B H 0.811598 -0.055468 0.346584 0.061 Uiso 1 1 calc R U . . .
H61C H 0.829605 -0.039692 0.413853 0.061 Uiso 1 1 calc R U . . .
C60 C 0.88353(8) 0.09686(19) 0.25817(18) 0.0182(7) Uani 1 1 d . . . . .
C69 C 0.82533(9) 0.0016(2) 0.1583(2) 0.0289(9) Uani 1 1 d . . . . .
H69A H 0.806138 -0.012094 0.140303 0.035 Uiso 1 1 calc R U . . .
H69B H 0.835963 -0.040153 0.171370 0.035 Uiso 1 1 calc R U . . .
C68 C 0.79188(9) 0.0721(2) 0.2281(2) 0.0303(9) Uani 1 1 d . . . . .
H68A H 0.778134 0.033609 0.228732 0.036 Uiso 1 1 calc R U . . .
H68B H 0.791244 0.095651 0.271508 0.036 Uiso 1 1 calc R U . . .
C67 C 0.78314(12) 0.1205(3) 0.1735(3) 0.0461(13) Uani 1 1 d . . . . .
H67A H 0.763759 0.137886 0.181417 0.069 Uiso 1 1 calc R U . . .
H67B H 0.783194 0.096817 0.130663 0.069 Uiso 1 1 calc R U . . .
H67C H 0.796758 0.158603 0.172857 0.069 Uiso 1 1 calc R U . . .
C66 C 0.87719(11) 0.2129(2) 0.3532(2) 0.0361(10) Uani 1 1 d . . . . .
H66A H 0.857290 0.197830 0.358662 0.054 Uiso 1 1 calc R U . . .
H66B H 0.878382 0.262222 0.359952 0.054 Uiso 1 1 calc R U . . .
H66C H 0.889798 0.189900 0.386040 0.054 Uiso 1 1 calc R U . . .
C99 C 0.92685(8) 0.0647(2) 0.18400(18) 0.0206(8) Uani 1 1 d . . . . .
C98 C 0.91093(9) -0.1077(2) 0.16905(19) 0.0238(8) Uani 1 1 d . . . . .
H98 H 0.896986 -0.087899 0.139463 0.029 Uiso 1 1 calc R U . . .
C97 C 0.89794(14) -0.1624(3) 0.0397(2) 0.0538(16) Uani 1 1 d . . . . .
H97A H 0.901250 -0.113878 0.031885 0.081 Uiso 1 1 calc R U . . .
H97B H 0.880595 -0.168201 0.065722 0.081 Uiso 1 1 calc R U . . .
H97C H 0.895375 -0.185888 -0.003087 0.081 Uiso 1 1 calc R U . . .
C96 C 0.91870(10) -0.2692(3) 0.0814(2) 0.0382(11) Uani 1 1 d . . . . .
H96A H 0.934351 -0.290420 0.107621 0.057 Uiso 1 1 calc R U . . .
H96B H 0.918191 -0.288195 0.036296 0.057 Uiso 1 1 calc R U . . .
H96C H 0.900315 -0.278068 0.102432 0.057 Uiso 1 1 calc R U . . .
C95 C 0.95159(13) -0.1794(3) 0.0410(2) 0.0480(13) Uani 1 1 d . . . . .
H95A H 0.967894 -0.198946 0.066437 0.072 Uiso 1 1 calc R U . . .
H95B H 0.954455 -0.130280 0.036120 0.072 Uiso 1 1 calc R U . . .
H95C H 0.950254 -0.200609 -0.003076 0.072 Uiso 1 1 calc R U . . .
C94 C 0.92374(10) -0.1925(2) 0.0778(2) 0.0333(10) Uani 1 1 d . . . . .
C93 C 0.92704(9) -0.1626(2) 0.14813(18) 0.0241(8) Uani 1 1 d . . . . .
C92 C 0.94733(9) -0.1904(2) 0.19390(19) 0.0236(8) Uani 1 1 d . . . . .
H92 H 0.958476 -0.228310 0.180607 0.028 Uiso 1 1 calc R U . . .
C91 C 0.99095(11) -0.2540(3) 0.2771(3) 0.0405(12) Uani 1 1 d . . . . .
H91A H 1.000778 -0.239120 0.237153 0.061 Uiso 1 1 calc R U . . .
H91B H 0.977337 -0.290489 0.265302 0.061 Uiso 1 1 calc R U . . .
H91C H 1.005179 -0.270976 0.309978 0.061 Uiso 1 1 calc R U . . .
C90 C 0.96042(10) -0.2183(2) 0.3699(2) 0.0305(9) Uani 1 1 d . . . . .
H90A H 0.951988 -0.179418 0.392813 0.046 Uiso 1 1 calc R U . . .
H90B H 0.974932 -0.239964 0.399185 0.046 Uiso 1 1 calc R U . . .
H90C H 0.945267 -0.251257 0.358269 0.046 Uiso 1 1 calc R U . . .
C89 C 0.99670(10) -0.1384(2) 0.3241(2) 0.0319(10) Uani 1 1 d . . . . .
H89A H 0.986880 -0.098991 0.342858 0.048 Uiso 1 1 calc R U . . .
H89B H 1.006562 -0.124636 0.283832 0.048 Uiso 1 1 calc R U . . .
H89C H 1.010813 -0.156186 0.356823 0.048 Uiso 1 1 calc R U . . .
C88 C 0.97456(9) -0.1938(2) 0.3066(2) 0.0244(8) Uani 1 1 d . . . . .
C87 C 0.95167(8) -0.1646(2) 0.25769(18) 0.0208(8) Uani 1 1 d . . . . .
C86 C 0.93483(8) -0.1094(2) 0.27722(18) 0.0201(8) Uani 1 1 d . . . . .
H86 H 0.937107 -0.091575 0.320960 0.024 Uiso 1 1 calc R U . . .
C85 C 0.91492(8) -0.08083(19) 0.23317(18) 0.0194(7) Uani 1 1 d . . . . .
C84 C 0.94523(8) 0.0694(2) 0.37422(18) 0.0206(8) Uani 1 1 d . . . . .
H84 H 0.953727 0.072624 0.331923 0.025 Uiso 1 1 calc R U . . .
C80 C 0.99294(9) 0.1096(2) 0.42481(19) 0.0266(8) Uani 1 1 d D U . . .
C81 C 0.99440(12) 0.1663(3) 0.3740(3) 0.0349(12) Uani 0.811(6) 1 d D U P C 1
H81A H 0.982852 0.204934 0.388599 0.052 Uiso 0.811(6) 1 calc R U P C 1
H81B H 0.986828 0.149890 0.330937 0.052 Uiso 0.811(6) 1 calc R U P C 1
H81C H 1.014453 0.180622 0.369650 0.052 Uiso 0.811(6) 1 calc R U P C 1
C82 C 1.01072(12) 0.0491(3) 0.4014(3) 0.0363(12) Uani 0.811(6) 1 d D U P C 1
H82A H 1.010434 0.012963 0.434902 0.055 Uiso 0.811(6) 1 calc R U P C 1
H82B H 1.030627 0.063662 0.394966 0.055 Uiso 0.811(6) 1 calc R U P C 1
H82C H 1.002491 0.031952 0.359191 0.055 Uiso 0.811(6) 1 calc R U P C 1
C83 C 1.00649(13) 0.1337(4) 0.4906(3) 0.0382(13) Uani 0.811(6) 1 d D U P C 1
H83A H 1.007151 0.095761 0.522288 0.057 Uiso 0.811(6) 1 calc R U P C 1
H83B H 0.994946 0.170749 0.508551 0.057 Uiso 0.811(6) 1 calc R U P C 1
H83C H 1.026089 0.149917 0.483300 0.057 Uiso 0.811(6) 1 calc R U P C 1
C81B C 1.0069(4) 0.0922(12) 0.3589(8) 0.032(2) Uani 0.189(6) 1 d D U P C 2
H81D H 1.006830 0.042719 0.352675 0.048 Uiso 0.189(6) 1 calc R U P C 2
H81E H 1.026717 0.108973 0.359534 0.048 Uiso 0.189(6) 1 calc R U P C 2
H81F H 0.995909 0.113671 0.322146 0.048 Uiso 0.189(6) 1 calc R U P C 2
C82B C 0.9911(5) 0.1885(7) 0.4232(11) 0.034(2) Uani 0.189(6) 1 d D U P C 2
H82D H 0.983494 0.204989 0.465264 0.051 Uiso 0.189(6) 1 calc R U P C 2
H82E H 0.978220 0.202761 0.386297 0.051 Uiso 0.189(6) 1 calc R U P C 2
H82F H 1.010299 0.207582 0.417088 0.051 Uiso 0.189(6) 1 calc R U P C 2
C83B C 1.0133(4) 0.0899(13) 0.4814(9) 0.033(3) Uani 0.189(6) 1 d D U P C 2
H83D H 1.013196 0.040323 0.486656 0.050 Uiso 0.189(6) 1 calc R U P C 2
H83E H 1.007032 0.111295 0.522572 0.050 Uiso 0.189(6) 1 calc R U P C 2
H83F H 1.032771 0.105236 0.471690 0.050 Uiso 0.189(6) 1 calc R U P C 2
C79 C 0.96176(8) 0.0854(2) 0.43130(19) 0.0216(8) Uani 1 1 d . . . . .
C78 C 0.94881(8) 0.0790(2) 0.49301(19) 0.0223(8) Uani 1 1 d . . . . .
H78 H 0.959815 0.089946 0.532114 0.027 Uiso 1 1 calc R U . . .
C77 C 0.92660(10) 0.0687(3) 0.6255(2) 0.0364(11) Uani 1 1 d . . . . .
H77A H 0.942922 0.037077 0.626604 0.055 Uiso 1 1 calc R U . . .
H77B H 0.916256 0.065102 0.667159 0.055 Uiso 1 1 calc R U . . .
H77C H 0.933665 0.115288 0.620235 0.055 Uiso 1 1 calc R U . . .
C76 C 0.88065(11) 0.1000(3) 0.5687(2) 0.0485(14) Uani 1 1 d . . . . .
H76A H 0.867011 0.089394 0.532080 0.073 Uiso 1 1 calc R U . . .
H76B H 0.887569 0.146794 0.563961 0.073 Uiso 1 1 calc R U . . .
H76C H 0.871021 0.095241 0.611184 0.073 Uiso 1 1 calc R U . . .
C75 C 0.89592(14) -0.0222(3) 0.5758(2) 0.0491(14) Uani 1 1 d . . . . .
H75A H 0.881209 -0.032883 0.541513 0.074 Uiso 1 1 calc R U . . .
H75B H 0.887704 -0.027288 0.619910 0.074 Uiso 1 1 calc R U . . .
H75C H 0.912230 -0.053419 0.571803 0.074 Uiso 1 1 calc R U . . .
C74 C 0.90621(9) 0.0508(2) 0.56694(19) 0.0267(9) Uani 1 1 d . . . . .
C73 C 0.92055(8) 0.0575(2) 0.49949(19) 0.0207(8) Uani 1 1 d . . . . .
C72 C 0.90473(8) 0.0434(2) 0.44089(18) 0.0209(8) Uani 1 1 d . . . . .
H72 H 0.885201 0.029746 0.443994 0.025 Uiso 1 1 calc R U . . .
C71 C 0.91655(8) 0.04872(19) 0.37775(18) 0.0189(7) Uani 1 1 d . . . . .
C70 C 0.84132(12) 0.0380(3) 0.1055(2) 0.0451(13) Uani 1 1 d . . . . .
H70A H 0.841722 0.009704 0.065399 0.068 Uiso 1 1 calc R U . . .
H70B H 0.861072 0.047104 0.121452 0.068 Uiso 1 1 calc R U . . .
H70C H 0.831643 0.081181 0.094921 0.068 Uiso 1 1 calc R U . . .
C109 C 0.94454(19) 0.1567(4) -0.0367(3) 0.084(3) Uani 1 1 d . . . . .
H10D H 0.938381 0.188976 -0.071431 0.126 Uiso 1 1 calc R U . . .
H10E H 0.938742 0.110595 -0.049862 0.126 Uiso 1 1 calc R U . . .
H10F H 0.965532 0.158598 -0.030650 0.126 Uiso 1 1 calc R U . . .
C108 C 0.93083(11) 0.1749(3) 0.0269(2) 0.0389(11) Uani 1 1 d . . . . .
C107 C 0.93904(10) 0.1252(2) 0.0834(2) 0.0280(9) Uani 1 1 d . . . . .
C106 C 0.96655(10) 0.0982(2) 0.0899(2) 0.0292(9) Uani 1 1 d . . . . .
H106 H 0.980310 0.110030 0.057815 0.035 Uiso 1 1 calc R U . . .
C105 C 1.02598(12) 0.0533(3) 0.0992(3) 0.0578(16) Uani 1 1 d . . . . .
H10G H 1.028158 0.101889 0.108929 0.087 Uiso 1 1 calc R U . . .
H10H H 1.018749 0.047386 0.053318 0.087 Uiso 1 1 calc R U . . .
H10I H 1.044688 0.030643 0.104801 0.087 Uiso 1 1 calc R U . . .
C104 C 1.00162(12) -0.0547(3) 0.1313(3) 0.0454(12) Uani 1 1 d . . . . .
H10J H 0.987646 -0.074715 0.161234 0.068 Uiso 1 1 calc R U . . .
H10K H 1.020294 -0.077232 0.138051 0.068 Uiso 1 1 calc R U . . .
H10L H 0.994877 -0.060784 0.085097 0.068 Uiso 1 1 calc R U . . .
C103 C 1.01748(11) 0.0287(3) 0.2180(3) 0.0433(12) Uani 1 1 d . . . . .
H10M H 1.004982 0.004833 0.248762 0.065 Uiso 1 1 calc R U . . .
H10N H 1.018715 0.076829 0.230275 0.065 Uiso 1 1 calc R U . . .
H10O H 1.036756 0.008409 0.220261 0.065 Uiso 1 1 calc R U . . .
C102 C 1.00486(9) 0.0222(2) 0.1465(2) 0.0318(10) Uani 1 1 d . . . . .
C101 C 0.97486(9) 0.0545(2) 0.1415(2) 0.0253(8) Uani 1 1 d . . . . .
C100 C 0.95444(9) 0.0381(2) 0.18848(19) 0.0225(8) Uani 1 1 d . . . . .
H100 H 0.959535 0.008249 0.224058 0.027 Uiso 1 1 calc R U . . .
C112 C 0.91936(9) 0.1086(2) 0.13138(19) 0.0229(8) Uani 1 1 d . . . . .
H112 H 0.900502 0.127239 0.128514 0.027 Uiso 1 1 calc R U . . .
C111 C 0.89852(16) 0.1812(6) 0.0162(4) 0.103(4) Uani 1 1 d . . . . .
H11C H 0.889756 0.194208 0.058053 0.154 Uiso 1 1 calc R U . . .
H11D H 0.890618 0.137404 0.001123 0.154 Uiso 1 1 calc R U . . .
H11E H 0.894294 0.216003 -0.017611 0.154 Uiso 1 1 calc R U . . .
C110 C 0.9411(3) 0.2453(4) 0.0488(4) 0.124(5) Uani 1 1 d . . . . .
H11F H 0.932433 0.257107 0.091122 0.186 Uiso 1 1 calc R U . . .
H11G H 0.935407 0.278849 0.014929 0.186 Uiso 1 1 calc R U . . .
H11H H 0.962139 0.245049 0.054514 0.186 Uiso 1 1 calc R U . . .
F208 F 0.84277(6) 0.76252(15) 0.62693(15) 0.0430(7) Uani 1 1 d . . . . .
F207 F 0.84145(7) 0.83643(18) 0.54812(16) 0.0538(8) Uani 1 1 d . . . . .
F206 F 0.84848(7) 0.86889(17) 0.64997(17) 0.0516(8) Uani 1 1 d . . . . .
F205 F 0.80942(7) 0.79153(16) 0.72762(13) 0.0479(8) Uani 1 1 d . . . . .
F204 F 0.79970(8) 0.89784(16) 0.71790(16) 0.0534(8) Uani 1 1 d . . . . .
C203 C 0.83380(11) 0.8244(3) 0.6105(2) 0.0392(11) Uani 1 1 d . . . . .
F203 F 0.76609(7) 0.82385(16) 0.70096(14) 0.0450(7) Uani 1 1 d . . . . .
C202 C 0.79402(11) 0.8369(2) 0.6925(2) 0.0376(11) Uani 1 1 d . . . . .
F202 F 0.80867(8) 0.94865(16) 0.59122(19) 0.0618(10) Uani 1 1 d . . . . .
C201 C 0.79035(12) 0.8966(2) 0.5809(3) 0.0399(11) Uani 1 1 d . . . . .
F201 F 0.76454(7) 0.91509(16) 0.60140(17) 0.0543(8) Uani 1 1 d . . . . .
C200 C 0.80113(9) 0.8315(2) 0.6174(2) 0.0265(9) Uani 1 1 d . . . . .
O200 O 0.78866(7) 0.77456(15) 0.59132(14) 0.0289(6) Uani 1 1 d . . . . .
F200 F 0.78798(7) 0.88638(16) 0.51583(14) 0.0496(8) Uani 1 1 d . . . . .
F308 F 0.83461(7) 0.60131(17) 0.45894(16) 0.0509(8) Uani 1 1 d . . . . .
F307 F 0.82007(6) 0.62193(16) 0.55707(14) 0.0442(7) Uani 1 1 d . . . . .
F306 F 0.82976(6) 0.70515(16) 0.49195(14) 0.0440(7) Uani 1 1 d . . . . .
F305 F 0.78594(7) 0.52611(15) 0.49475(16) 0.0490(8) Uani 1 1 d . . . . .
F304 F 0.78822(8) 0.55201(16) 0.39076(16) 0.0551(8) Uani 1 1 d . . . . .
C303 C 0.81821(11) 0.6431(3) 0.4937(2) 0.0376(11) Uani 1 1 d . . . . .
F303 F 0.74883(7) 0.56550(16) 0.44165(17) 0.0516(8) Uani 1 1 d . . . . .
C302 C 0.77726(12) 0.5704(3) 0.4480(3) 0.0410(11) Uani 1 1 d . . . . .
F302 F 0.80514(7) 0.68157(17) 0.36511(14) 0.0502(8) Uani 1 1 d . . . . .
C301 C 0.78356(11) 0.6915(3) 0.4069(2) 0.0351(10) Uani 1 1 d . . . . .
F301 F 0.75888(7) 0.68081(17) 0.37362(14) 0.0487(8) Uani 1 1 d . . . . .
C300 C 0.78633(10) 0.6443(2) 0.4685(2) 0.0286(9) Uani 1 1 d . . . . .
O300 O 0.76881(7) 0.66416(15) 0.51723(14) 0.0301(7) Uani 1 1 d . . . . .
F300 F 0.78416(7) 0.75625(14) 0.42518(13) 0.0417(7) Uani 1 1 d . . . . .
O500 O 0.73785(6) 0.69876(15) 0.62763(14) 0.0260(6) Uani 1 1 d D . . . .
C500 C 0.73354(8) 0.6483(2) 0.67180(19) 0.0249(8) Uani 1 1 d D . . . .
C501 C 0.70616(10) 0.6664(2) 0.7118(2) 0.0331(10) Uani 1 1 d D . . . .
F500 F 0.68222(6) 0.65507(16) 0.67486(15) 0.0433(7) Uani 1 1 d D . . . .
F501 F 0.70419(7) 0.62934(15) 0.76695(13) 0.0438(7) Uani 1 1 d D . . . .
F502 F 0.70625(7) 0.73110(14) 0.72867(15) 0.0439(7) Uani 1 1 d D . . . .
C502 C 0.75962(10) 0.6417(2) 0.7210(2) 0.0322(10) Uani 1 1 d D . . . .
F503 F 0.76025(7) 0.69192(15) 0.76526(14) 0.0441(7) Uani 1 1 d D . . . .
F504 F 0.75967(7) 0.58307(15) 0.75514(14) 0.0457(7) Uani 1 1 d D . . . .
F505 F 0.78402(6) 0.64386(15) 0.68817(14) 0.0409(7) Uani 1 1 d D . . . .
C503 C 0.72858(9) 0.5786(2) 0.6359(2) 0.0313(9) Uani 1 1 d D . . . .
F506 F 0.71223(6) 0.58660(14) 0.58148(14) 0.0410(7) Uani 1 1 d D . . . .
F507 F 0.75337(6) 0.55151(13) 0.61777(14) 0.0373(6) Uani 1 1 d D . . . .
F508 F 0.71575(7) 0.53334(14) 0.67442(15) 0.0441(7) Uani 1 1 d D . . . .
F408 F 0.66487(7) 0.7579(2) 0.46054(17) 0.0614(10) Uani 1 1 d . . . . .
F407 F 0.68001(7) 0.7303(2) 0.56011(17) 0.0611(10) Uani 1 1 d . . . . .
F406 F 0.70113(7) 0.69062(17) 0.47565(16) 0.0516(8) Uani 1 1 d . . . . .
F405 F 0.71007(10) 0.92166(19) 0.5360(2) 0.0724(11) Uani 1 1 d . . . . .
F404 F 0.67000(7) 0.8687(2) 0.54496(15) 0.0577(10) Uani 1 1 d . . . . .
C403 C 0.68862(11) 0.7455(3) 0.4991(3) 0.0476(13) Uani 1 1 d . . . . .
F403 F 0.70574(7) 0.84554(19) 0.61105(14) 0.0566(9) Uani 1 1 d . . . . .
C402 C 0.69828(13) 0.8594(3) 0.5489(3) 0.0505(15) Uani 1 1 d . . . . .
F402 F 0.73357(7) 0.87510(18) 0.42205(17) 0.0563(9) Uani 1 1 d . . . . .
C401 C 0.71080(12) 0.8355(3) 0.4284(3) 0.0460(13) Uani 1 1 d . . . . .
F401 F 0.71265(8) 0.7840(2) 0.38485(14) 0.0610(10) Uani 1 1 d . . . . .
C400 C 0.70970(10) 0.8064(2) 0.4999(2) 0.0312(10) Uani 1 1 d . . . . .
O400 O 0.73661(6) 0.78760(16) 0.51960(15) 0.0311(7) Uani 1 1 d . . . . .
F400 F 0.68775(7) 0.87350(19) 0.41241(14) 0.0578(10) Uani 1 1 d . . . . .
C700 C 0.89517(14) 0.8158(3) 0.7678(3) 0.0578(15) Uani 1 1 d D . . . .
H70D H 0.905183 0.771453 0.765947 0.069 Uiso 1 1 calc R U . . .
H70E H 0.877976 0.813550 0.737692 0.069 Uiso 1 1 calc R U . . .
Cl1 Cl 0.88425(5) 0.83061(10) 0.84946(9) 0.0776(5) Uani 1 1 d D . . . .
Cl2 Cl 0.91806(4) 0.87958(11) 0.74069(10) 0.0789(5) Uani 1 1 d D . . . .
C701 C 0.60417(14) 0.1986(3) 0.2497(3) 0.0560(15) Uani 1 1 d . . . . .
H70F H 0.621181 0.201400 0.280369 0.067 Uiso 1 1 calc R U . . .
H70G H 0.594358 0.243287 0.249900 0.067 Uiso 1 1 calc R U . . .
Cl3 Cl 0.58061(4) 0.13602(10) 0.27839(9) 0.0724(5) Uani 1 1 d . . . . .
Cl4 Cl 0.61565(4) 0.18113(9) 0.16890(9) 0.0688(4) Uani 1 1 d . . . . .
C600 C 0.6331(5) 0.5123(13) 0.6830(8) 0.119(3) Uani 0.477(9) 1 d D U P D 1
H60A H 0.627883 0.464296 0.691598 0.142 Uiso 0.477(9) 1 calc R U P D 1
H60B H 0.651284 0.523204 0.707548 0.142 Uiso 0.477(9) 1 calc R U P D 1
Cl60 Cl 0.6049(2) 0.5686(4) 0.7053(3) 0.105(2) Uani 0.477(9) 1 d D U P D 1
Cl61 Cl 0.6359(2) 0.5286(5) 0.5949(4) 0.138(2) Uani 0.477(9) 1 d D U P D 1
C601 C 0.6396(4) 0.5052(13) 0.6661(7) 0.116(3) Uani 0.523(9) 1 d D U P D 2
H60C H 0.643201 0.458609 0.683270 0.139 Uiso 0.523(9) 1 calc R U P D 2
H60D H 0.658513 0.526879 0.658930 0.139 Uiso 0.523(9) 1 calc R U P D 2
Cl62 Cl 0.6208(2) 0.5523(5) 0.7254(4) 0.127(2) Uani 0.523(9) 1 d D U P D 2
Cl63 Cl 0.61979(17) 0.5004(4) 0.5886(3) 0.128(2) Uani 0.523(9) 1 d D U P D 2
C900 C 0.8638(3) 0.4784(8) 0.3380(5) 0.171(3) Uani 1 1 d D U . . .
H90X H 0.868910 0.525783 0.350109 0.205 Uiso 0.612(5) 1 calc R U P E 1
H90Y H 0.850738 0.458298 0.370765 0.205 Uiso 0.612(5) 1 calc R U P E 1
H90M H 0.843736 0.463307 0.344506 0.205 Uiso 0.388(5) 1 calc R U P E 2
H90N H 0.862966 0.524090 0.317356 0.205 Uiso 0.388(5) 1 calc R U P E 2
Cl90 Cl 0.85009(14) 0.4673(4) 0.2435(3) 0.157(2) Uani 0.612(5) 1 d D U P E 1
Cl91 Cl 0.89631(16) 0.4224(3) 0.3191(3) 0.146(2) Uani 0.612(5) 1 d D U P E 1
Cl92 Cl 0.8789(3) 0.4259(7) 0.2865(6) 0.186(3) Uani 0.388(5) 1 d D U P E 2
Cl93 Cl 0.8829(2) 0.4858(4) 0.4236(4) 0.155(3) Uani 0.388(5) 1 d D U P E 2
O1A O 0.72252(14) 0.1731(4) 0.3791(3) 0.0392(13) Uani 0.6598(15) 1 d D U P F 1
C1B C 0.7013(2) 0.1253(5) 0.3668(4) 0.0455(11) Uani 0.6598(15) 1 d D U P F 1
C2B C 0.6767(2) 0.1562(5) 0.3297(5) 0.0774(14) Uani 0.6598(15) 1 d D U P F 1
F1B F 0.66870(12) 0.2180(3) 0.3569(3) 0.0745(13) Uani 0.6598(15) 1 d D U P F 1
F2B F 0.65143(13) 0.1188(4) 0.3399(4) 0.0912(15) Uani 0.6598(15) 1 d D U P F 1
F3B F 0.68572(16) 0.1639(4) 0.2622(3) 0.0883(15) Uani 0.6598(15) 1 d D U P F 1
C3B C 0.7145(2) 0.0691(5) 0.3280(5) 0.0776(15) Uani 0.6598(15) 1 d D U P F 1
F4B F 0.73089(17) 0.0286(3) 0.3729(4) 0.0919(15) Uani 0.6598(15) 1 d D U P F 1
F5B F 0.73037(15) 0.0950(4) 0.2772(3) 0.0822(14) Uani 0.6598(15) 1 d D U P F 1
F6B F 0.69320(15) 0.0297(4) 0.2962(4) 0.0897(16) Uani 0.6598(15) 1 d D U P F 1
C4B C 0.6913(2) 0.0960(5) 0.4304(5) 0.0747(14) Uani 0.6598(15) 1 d D U P F 1
F7B F 0.71231(14) 0.0847(3) 0.4769(3) 0.0779(14) Uani 0.6598(15) 1 d D U P F 1
F8B F 0.67838(14) 0.0332(3) 0.4215(3) 0.0777(14) Uani 0.6598(15) 1 d D U P F 1
F9B F 0.67076(15) 0.1452(4) 0.4567(3) 0.0807(14) Uani 0.6598(15) 1 d D U P F 1
O1B O 0.75824(13) 0.1960(3) 0.4963(3) 0.0375(12) Uani 0.6598(15) 1 d D U P F 1
C1C C 0.7836(2) 0.1684(4) 0.5149(4) 0.0378(10) Uani 0.6598(15) 1 d D U P F 1
C2C C 0.78230(18) 0.1434(4) 0.5876(4) 0.0555(12) Uani 0.6598(15) 1 d D U P F 1
F1C F 0.78285(13) 0.1976(3) 0.6289(2) 0.0678(12) Uani 0.6598(15) 1 d D U P F 1
F2C F 0.80365(12) 0.1017(3) 0.6050(2) 0.0639(12) Uani 0.6598(15) 1 d D U P F 1
F3C F 0.75791(14) 0.1111(3) 0.5961(3) 0.0668(12) Uani 0.6598(15) 1 d D U P F 1
C3C C 0.79162(17) 0.1080(4) 0.4699(4) 0.0488(12) Uani 0.6598(15) 1 d D U P F 1
F4C F 0.78619(11) 0.1227(3) 0.4067(2) 0.0512(11) Uani 0.6598(15) 1 d D U P F 1
F5C F 0.77775(16) 0.0495(5) 0.4810(5) 0.0604(15) Uani 0.6598(15) 1 d D U P F 1
F6C F 0.81942(10) 0.0916(3) 0.4741(3) 0.0569(11) Uani 0.6598(15) 1 d D U P F 1
C4C C 0.80807(18) 0.2235(4) 0.5128(4) 0.0514(12) Uani 0.6598(15) 1 d D U P F 1
F7C F 0.81709(11) 0.2326(3) 0.4507(3) 0.0603(12) Uani 0.6598(15) 1 d D U P F 1
F8C F 0.83087(11) 0.2080(3) 0.5507(3) 0.0587(12) Uani 0.6598(15) 1 d D U P F 1
F9C F 0.79886(16) 0.2837(3) 0.5313(3) 0.0571(14) Uani 0.6598(15) 1 d D U P F 1
O1C O 0.76220(11) 0.2799(3) 0.3878(2) 0.0328(10) Uani 0.6598(15) 1 d D U P F 1
C1D C 0.76669(17) 0.3178(4) 0.3349(4) 0.0337(10) Uani 0.6598(15) 1 d D U P F 1
C2D C 0.77258(17) 0.3927(4) 0.3562(4) 0.0481(12) Uani 0.6598(15) 1 d D U P F 1
F1D F 0.74688(13) 0.4208(3) 0.3716(4) 0.0560(15) Uani 0.6598(15) 1 d D U P F 1
F2D F 0.78395(13) 0.4303(3) 0.3083(3) 0.0595(12) Uani 0.6598(15) 1 d D U P F 1
F3D F 0.79029(12) 0.3935(3) 0.4109(3) 0.0540(11) Uani 0.6598(15) 1 d D U P F 1
C3D C 0.79350(19) 0.2923(4) 0.2980(4) 0.0554(13) Uani 0.6598(15) 1 d D U P F 1
F4D F 0.79403(14) 0.2242(3) 0.2946(3) 0.0599(12) Uani 0.6598(15) 1 d D U P F 1
F5D F 0.81776(11) 0.3107(3) 0.3325(3) 0.0641(12) Uani 0.6598(15) 1 d D U P F 1
F6D F 0.79540(14) 0.3168(3) 0.2365(3) 0.0687(14) Uani 0.6598(15) 1 d D U P F 1
C4D C 0.74080(18) 0.3174(4) 0.2845(4) 0.0486(12) Uani 0.6598(15) 1 d D U P F 1
F7D F 0.74051(14) 0.2586(3) 0.2501(2) 0.0612(12) Uani 0.6598(15) 1 d D U P F 1
F8D F 0.74104(13) 0.3690(3) 0.2415(2) 0.0578(11) Uani 0.6598(15) 1 d D U P F 1
F9D F 0.71634(10) 0.3202(3) 0.3169(2) 0.0587(11) Uani 0.6598(15) 1 d D U P F 1
O1D O 0.71198(13) 0.2825(3) 0.4661(3) 0.0376(12) Uani 0.6598(15) 1 d D U P F 1
C1E C 0.70146(16) 0.3176(4) 0.5168(4) 0.0309(9) Uani 0.6598(15) 1 d D U P F 1
C2E C 0.66974(15) 0.3330(4) 0.5012(4) 0.0451(11) Uani 0.6598(15) 1 d D U P F 1
F1E F 0.66542(10) 0.3536(3) 0.4393(2) 0.0516(10) Uani 0.6598(15) 1 d D U P F 1
F2E F 0.65977(10) 0.3836(3) 0.5402(3) 0.0530(11) Uani 0.6598(15) 1 d D U P F 1
F3E F 0.65231(19) 0.2812(4) 0.5137(5) 0.0630(16) Uani 0.6598(15) 1 d D U P F 1
C3E C 0.70454(15) 0.2780(4) 0.5833(3) 0.0401(11) Uani 0.6598(15) 1 d D U P F 1
F4E F 0.73163(10) 0.2804(2) 0.6083(2) 0.0418(9) Uani 0.6598(15) 1 d D U P F 1
F5E F 0.69879(11) 0.2122(2) 0.5724(2) 0.0465(10) Uani 0.6598(15) 1 d D U P F 1
F6E F 0.68771(11) 0.2997(3) 0.6292(2) 0.0502(10) Uani 0.6598(15) 1 d D U P F 1
C4E C 0.71806(15) 0.3867(3) 0.5241(3) 0.0372(10) Uani 0.6598(15) 1 d D U P F 1
F7E F 0.74633(12) 0.3788(3) 0.5176(3) 0.0439(11) Uani 0.6598(15) 1 d D U P F 1
F8E F 0.71508(14) 0.4130(3) 0.5864(3) 0.0518(12) Uani 0.6598(15) 1 d D U P F 1
F9E F 0.71013(12) 0.4325(2) 0.4826(3) 0.0458(10) Uani 0.6598(15) 1 d D U P F 1
O1E O 0.7140(4) 0.1722(9) 0.3974(8) 0.067(3) Uani 0.3402(15) 1 d D U P F 2
C1A C 0.7013(4) 0.1247(10) 0.3637(8) 0.0510(15) Uani 0.3402(15) 1 d D U P F 2
C2A C 0.6957(3) 0.1447(7) 0.2914(8) 0.0669(17) Uani 0.3402(15) 1 d D U P F 2
F1A F 0.6856(3) 0.2107(6) 0.2921(6) 0.078(2) Uani 0.3402(15) 1 d D U P F 2
F2A F 0.6747(3) 0.1103(7) 0.2600(6) 0.083(2) Uani 0.3402(15) 1 d D U P F 2
F3A F 0.7172(3) 0.1403(8) 0.2530(5) 0.081(2) Uani 0.3402(15) 1 d D U P F 2
C3A C 0.7205(3) 0.0622(8) 0.3640(7) 0.0690(17) Uani 0.3402(15) 1 d D U P F 2
F4A F 0.7212(3) 0.0300(6) 0.4208(6) 0.0696(18) Uani 0.3402(15) 1 d D U P F 2
F5A F 0.7475(2) 0.0806(6) 0.3480(6) 0.0746(19) Uani 0.3402(15) 1 d D U P F 2
F6A F 0.7115(3) 0.0164(7) 0.3180(7) 0.087(2) Uani 0.3402(15) 1 d D U P F 2
C4A C 0.6731(4) 0.1115(7) 0.3972(7) 0.0752(17) Uani 0.3402(15) 1 d D U P F 2
F7A F 0.6762(3) 0.1025(8) 0.4636(6) 0.087(2) Uani 0.3402(15) 1 d D U P F 2
F8A F 0.6610(3) 0.0542(7) 0.3773(7) 0.092(2) Uani 0.3402(15) 1 d D U P F 2
F9A F 0.6558(3) 0.1630(7) 0.3896(7) 0.0841(19) Uani 0.3402(15) 1 d D U P F 2
O1F O 0.7450(3) 0.2869(6) 0.3768(6) 0.053(2) Uani 0.3402(15) 1 d D U P F 2
C1F C 0.7644(3) 0.3220(8) 0.3393(8) 0.0401(14) Uani 0.3402(15) 1 d D U P F 2
C2F C 0.7748(3) 0.3807(7) 0.3828(7) 0.0583(16) Uani 0.3402(15) 1 d D U P F 2
F1F F 0.7557(3) 0.4321(7) 0.3818(9) 0.062(2) Uani 0.3402(15) 1 d D U P F 2
F2F F 0.7986(2) 0.4075(5) 0.3592(6) 0.0676(18) Uani 0.3402(15) 1 d D U P F 2
F3F F 0.7801(3) 0.3616(6) 0.4446(5) 0.0668(19) Uani 0.3402(15) 1 d D U P F 2
C3F C 0.7883(3) 0.2745(7) 0.3216(7) 0.0591(16) Uani 0.3402(15) 1 d D U P F 2
F4F F 0.7789(3) 0.2119(5) 0.3088(6) 0.068(2) Uani 0.3402(15) 1 d D U P F 2
F5F F 0.8076(2) 0.2680(5) 0.3728(5) 0.0636(17) Uani 0.3402(15) 1 d D U P F 2
F6F F 0.8030(3) 0.2959(6) 0.2697(6) 0.0665(18) Uani 0.3402(15) 1 d D U P F 2
C4F C 0.7484(3) 0.3484(7) 0.2780(7) 0.0559(16) Uani 0.3402(15) 1 d D U P F 2
F7F F 0.7432(3) 0.2982(6) 0.2339(5) 0.0721(19) Uani 0.3402(15) 1 d D U P F 2
F8F F 0.7638(2) 0.3969(5) 0.2486(4) 0.0556(18) Uani 0.3402(15) 1 d D U P F 2
F9F F 0.7231(2) 0.3746(5) 0.2915(5) 0.0604(17) Uani 0.3402(15) 1 d D U P F 2
O1G O 0.7651(3) 0.1935(7) 0.4687(6) 0.051(2) Uani 0.3402(15) 1 d D U P F 2
C1G C 0.7805(3) 0.1613(7) 0.5176(8) 0.0371(13) Uani 0.3402(15) 1 d D U P F 2
C2G C 0.7607(3) 0.1423(7) 0.5751(6) 0.0528(16) Uani 0.3402(15) 1 d D U P F 2
F1G F 0.7555(2) 0.1967(5) 0.6127(4) 0.0577(16) Uani 0.3402(15) 1 d D U P F 2
F2G F 0.7726(2) 0.0953(5) 0.6158(5) 0.0566(17) Uani 0.3402(15) 1 d D U P F 2
F3G F 0.7352(2) 0.1215(6) 0.5531(5) 0.0630(18) Uani 0.3402(15) 1 d D U P F 2
C3G C 0.7935(3) 0.0951(8) 0.4886(6) 0.0496(16) Uani 0.3402(15) 1 d D U P F 2
F4G F 0.8037(2) 0.1055(5) 0.4284(5) 0.0542(16) Uani 0.3402(15) 1 d D U P F 2
F5G F 0.7707(3) 0.0538(9) 0.4865(11) 0.059(2) Uani 0.3402(15) 1 d D U P F 2
F6G F 0.81470(19) 0.0698(5) 0.5260(5) 0.0515(16) Uani 0.3402(15) 1 d D U P F 2
C4G C 0.8047(3) 0.2082(7) 0.5434(6) 0.0498(16) Uani 0.3402(15) 1 d D U P F 2
F7G F 0.8257(2) 0.2093(5) 0.4987(5) 0.0533(16) Uani 0.3402(15) 1 d D U P F 2
F8G F 0.8170(2) 0.1855(5) 0.5992(4) 0.0577(16) Uani 0.3402(15) 1 d D U P F 2
F9G F 0.7948(4) 0.2703(6) 0.5516(7) 0.063(2) Uani 0.3402(15) 1 d D U P F 2
O1H O 0.7160(3) 0.2681(7) 0.4934(6) 0.056(3) Uani 0.3402(15) 1 d D U P F 2
C1H C 0.6988(3) 0.3167(9) 0.5185(7) 0.0477(15) Uani 0.3402(15) 1 d D U P F 2
C2H C 0.6723(3) 0.2828(7) 0.5566(7) 0.0630(17) Uani 0.3402(15) 1 d D U P F 2
F1H F 0.6549(4) 0.2661(9) 0.5040(10) 0.074(3) Uani 0.3402(15) 1 d D U P F 2
F2H F 0.6657(3) 0.3347(6) 0.6022(6) 0.082(2) Uani 0.3402(15) 1 d D U P F 2
F3H F 0.6834(3) 0.2323(6) 0.5955(6) 0.0677(19) Uani 0.3402(15) 1 d D U P F 2
C3H C 0.7194(3) 0.3593(7) 0.5708(7) 0.0633(17) Uani 0.3402(15) 1 d D U P F 2
F4H F 0.7447(3) 0.3610(8) 0.5333(7) 0.061(2) Uani 0.3402(15) 1 d D U P F 2
F5H F 0.7189(3) 0.3164(6) 0.6247(5) 0.0668(19) Uani 0.3402(15) 1 d D U P F 2
F6H F 0.7075(3) 0.4245(6) 0.5651(7) 0.069(2) Uani 0.3402(15) 1 d D U P F 2
C4H C 0.6861(3) 0.3644(7) 0.4605(7) 0.0594(17) Uani 0.3402(15) 1 d D U P F 2
F7H F 0.7092(3) 0.4095(6) 0.4522(6) 0.066(2) Uani 0.3402(15) 1 d D U P F 2
F8H F 0.6607(2) 0.3917(6) 0.4810(6) 0.0634(18) Uani 0.3402(15) 1 d D U P F 2
F9H F 0.6769(3) 0.3215(6) 0.4107(6) 0.074(2) Uani 0.3402(15) 1 d D U P F 2
H1 H 0.6644(9) 0.912(2) 0.687(2) 0.023(11) Uiso 1 1 d . . . . .
H2 H 0.8366(10) 0.077(2) 0.332(2) 0.029(12) Uiso 1 1 d . . . . .

loop_
_atom_site_aniso_label
_atom_site_aniso_U_11
_atom_site_aniso_U_22
_atom_site_aniso_U_33
_atom_site_aniso_U_23
_atom_site_aniso_U_13
_atom_site_aniso_U_12
C3 0.0235(19) 0.0229(19) 0.0120(16) -0.0008(14) -0.0019(14) 0.0026(15)
Si3 0.0264(6) 0.0188(5) 0.0181(5) -0.0013(4) -0.0022(4) 0.0019(4)
Si5 0.0256(6) 0.0218(5) 0.0208(5) 0.0004(4) 0.0016(4) -0.0026(4)
C5 0.048(3) 0.036(3) 0.070(4) 0.014(3) 0.030(3) 0.003(2)
C6 0.053(3) 0.025(2) 0.037(3) 0.0003(19) -0.008(2) -0.012(2)
Si6 0.0271(6) 0.0188(5) 0.0206(5) -0.0030(4) -0.0021(4) 0.0007(4)
C9 0.038(2) 0.030(2) 0.026(2) 0.0031(18) -0.0003(18) 0.0084(19)
C8 0.057(3) 0.024(2) 0.025(2) -0.0061(17) 0.001(2) 0.002(2)
C7 0.051(3) 0.037(3) 0.026(2) 0.0109(19) -0.005(2) -0.008(2)
C10 0.030(2) 0.027(2) 0.044(3) -0.0031(19) -0.0030(19) -0.0036(18)
C11 0.034(2) 0.036(2) 0.024(2) -0.0102(18) -0.0080(17) -0.0002(19)
C12 0.073(4) 0.061(4) 0.030(3) -0.002(2) 0.002(3) -0.016(3)
C13 0.031(2) 0.040(3) 0.054(3) -0.010(2) -0.015(2) 0.013(2)
C15 0.0183(18) 0.0215(19) 0.0208(18) -0.0002(15) -0.0009(14) 0.0014(15)
C14 0.031(3) 0.061(4) 0.061(4) -0.016(3) 0.001(2) 0.005(2)
C16 0.0226(19) 0.0158(18) 0.0186(18) -0.0002(14) -0.0007(14) 0.0012(14)
C17 0.0243(19) 0.0185(18) 0.0187(18) 0.0004(14) -0.0016(15) 0.0044(15)
C18 0.023(2) 0.035(2) 0.0185(19) 0.0039(16) -0.0013(15) 0.0056(17)
C19 0.052(3) 0.041(3) 0.030(2) 0.015(2) 0.009(2) 0.004(2)
O1 0.0250(15) 0.0292(16) 0.0309(16) -0.0063(13) -0.0078(12) 0.0048(12)
Al1 0.0249(6) 0.0209(6) 0.0153(5) 0.0004(4) -0.0006(4) 0.0056(5)
B1 0.019(2) 0.018(2) 0.020(2) -0.0027(16) 0.0010(16) -0.0004(16)
C1 0.0240(19) 0.0189(18) 0.0167(17) -0.0015(14) -0.0002(14) 0.0006(15)
Si1 0.0201(5) 0.0213(5) 0.0183(5) -0.0040(4) -0.0015(4) 0.0015(4)
C20 0.026(2) 0.053(3) 0.023(2) 0.001(2) 0.0017(16) 0.010(2)
C24 0.022(2) 0.036(2) 0.034(2) 0.0138(19) -0.0063(17) -0.0043(18)
C23 0.0198(19) 0.024(2) 0.0242(19) 0.0072(16) -0.0043(15) -0.0013(15)
C22 0.025(2) 0.022(2) 0.0219(19) 0.0041(15) -0.0062(15) -0.0004(16)
C21 0.030(2) 0.068(3) 0.019(2) -0.008(2) -0.0009(17) 0.008(2)
C25 0.027(2) 0.029(2) 0.024(2) 0.0060(17) -0.0030(16) -0.0059(17)
C27 0.049(3) 0.148(7) 0.040(3) 0.053(4) -0.026(3) -0.059(4)
C26 0.023(3) 0.032(3) 0.185(9) 0.028(4) 0.021(4) 0.007(2)
C28 0.024(2) 0.0220(19) 0.0192(18) 0.0038(15) -0.0001(15) 0.0025(15)
C29 0.026(2) 0.0166(18) 0.0179(18) -0.0012(14) 0.0012(14) -0.0001(15)
O2 0.0223(14) 0.0266(15) 0.0204(13) -0.0063(11) -0.0035(10) 0.0017(11)
Al2 0.0309(6) 0.0208(6) 0.0177(5) -0.0001(4) -0.0007(5) 0.0039(5)
B2 0.022(2) 0.019(2) 0.0158(19) -0.0015(16) 0.0015(15) 0.0007(16)
Si2 0.0285(6) 0.0213(5) 0.0250(6) -0.0002(4) 0.0024(4) -0.0034(4)
C2 0.0224(19) 0.0197(19) 0.0151(17) -0.0020(14) -0.0020(14) 0.0011(15)
C30 0.0224(19) 0.0223(19) 0.0162(17) 0.0022(14) -0.0013(14) 0.0006(15)
C32 0.030(2) 0.029(2) 0.0156(18) -0.0023(16) -0.0025(15) 0.0040(17)
C31 0.026(2) 0.0213(19) 0.0165(18) -0.0025(15) -0.0016(14) -0.0006(16)
C34 0.049(3) 0.043(3) 0.028(2) -0.014(2) -0.003(2) -0.010(2)
C33 0.046(3) 0.050(3) 0.019(2) -0.003(2) -0.0057(18) 0.020(2)
C35 0.038(2) 0.038(3) 0.023(2) -0.0011(18) 0.0017(17) 0.007(2)
C36 0.032(2) 0.0204(19) 0.0203(19) -0.0046(15) -0.0044(16) 0.0054(16)
C37 0.030(2) 0.0206(19) 0.0220(19) -0.0023(15) -0.0040(16) 0.0011(16)
C38 0.044(3) 0.024(2) 0.023(2) -0.0036(17) -0.0109(18) 0.0098(19)
C39 0.052(3) 0.035(3) 0.034(3) 0.003(2) -0.011(2) 0.005(2)
C40 0.055(3) 0.045(3) 0.034(3) -0.006(2) -0.020(2) 0.023(2)
C41 0.051(3) 0.039(3) 0.037(3) -0.004(2) -0.022(2) 0.003(2)
C42 0.032(2) 0.0196(19) 0.0158(17) -0.0017(14) -0.0010(15) -0.0016(16)
C45 0.035(2) 0.019(2) 0.034(2) 0.0059(17) 0.0130(18) 0.0034(17)
C44 0.026(2) 0.0204(19) 0.0240(19) 0.0020(15) 0.0045(15) 0.0041(16)
C43 0.028(2) 0.0181(18) 0.0185(18) -0.0010(15) 0.0032(15) 0.0010(15)
C46 0.028(2) 0.030(2) 0.052(3) 0.004(2) 0.017(2) 0.0030(18)
C47 0.027(4) 0.035(4) 0.033(4) -0.005(3) 0.004(3) 0.001(3)
C48 0.032(4) 0.036(4) 0.033(5) -0.005(4) -0.001(3) 0.009(3)
C49 0.026(4) 0.066(6) 0.039(5) 0.023(5) 0.008(3) 0.003(4)
C47B 0.042(6) 0.036(6) 0.033(5) 0.005(4) 0.013(4) 0.006(5)
C48B 0.034(6) 0.045(6) 0.068(8) -0.019(6) 0.005(5) -0.006(5)
C49B 0.032(5) 0.039(5) 0.028(6) 0.008(4) 0.007(4) 0.012(4)
Si4 0.0201(5) 0.0207(5) 0.0144(5) -0.0025(4) -0.0016(4) 0.0011(4)
C4 0.0199(18) 0.0227(19) 0.0143(17) -0.0025(14) -0.0024(13) 0.0036(15)
C52 0.072(3) 0.041(3) 0.027(2) 0.0180(19) 0.012(2) 0.017(2)
C53 0.078(4) 0.067(6) 0.031(4) 0.028(4) 0.017(4) 0.029(4)
C54 0.076(6) 0.063(5) 0.026(3) 0.011(3) 0.011(4) 0.018(4)
C55 0.089(5) 0.045(4) 0.051(5) 0.018(3) 0.004(4) 0.010(4)
C53B 0.072(7) 0.040(4) 0.040(6) 0.026(4) 0.021(5) 0.018(4)
C54B 0.091(6) 0.047(7) 0.035(6) 0.019(5) 0.023(5) 0.016(6)
C55B 0.095(6) 0.076(7) 0.041(7) 0.028(5) -0.002(5) -0.011(6)
C51 0.046(3) 0.022(2) 0.0189(19) 0.0020(16) 0.0048(17) 0.0035(18)
C50 0.040(2) 0.022(2) 0.029(2) 0.0051(17) 0.0167(18) 0.0018(18)
C59 0.0217(18) 0.0203(19) 0.0134(16) -0.0006(14) -0.0012(14) 0.0026(15)
C58 0.0210(18) 0.0217(19) 0.0131(16) -0.0029(14) -0.0022(13) 0.0009(15)
C57 0.0207(18) 0.0202(18) 0.0134(16) -0.0013(14) -0.0014(13) -0.0016(15)
C56 0.032(2) 0.021(2) 0.0200(19) 0.0022(15) -0.0004(16) 0.0029(16)
C65 0.033(2) 0.029(2) 0.046(3) -0.005(2) 0.000(2) -0.0049(19)
C64 0.043(3) 0.024(2) 0.029(2) -0.0032(17) -0.0005(18) 0.0081(19)
C63 0.039(2) 0.030(2) 0.022(2) 0.0051(17) -0.0003(17) -0.0009(19)
C62 0.046(3) 0.027(2) 0.034(2) -0.0023(19) -0.006(2) -0.009(2)
C61 0.035(3) 0.039(3) 0.049(3) 0.007(2) 0.018(2) -0.002(2)
C60 0.0191(18) 0.0203(19) 0.0149(17) -0.0005(14) -0.0019(13) 0.0021(14)
C69 0.032(2) 0.034(2) 0.0195(19) -0.0097(17) -0.0061(16) 0.0013(18)
C68 0.021(2) 0.036(2) 0.034(2) -0.0041(19) -0.0044(17) 0.0048(18)
C67 0.052(3) 0.048(3) 0.037(3) -0.001(2) -0.015(2) 0.023(3)
C66 0.053(3) 0.030(2) 0.026(2) -0.0105(18) 0.003(2) 0.003(2)
C99 0.026(2) 0.0213(19) 0.0144(17) -0.0005(14) 0.0011(14) 0.0003(15)
C98 0.029(2) 0.027(2) 0.0154(18) -0.0021(15) -0.0027(15) 0.0045(17)
C97 0.076(4) 0.062(4) 0.023(2) -0.014(2) -0.019(2) 0.025(3)
C96 0.035(2) 0.042(3) 0.037(3) -0.019(2) -0.0046(19) 0.000(2)
C95 0.071(4) 0.050(3) 0.024(2) -0.013(2) 0.014(2) -0.007(3)
C94 0.043(3) 0.038(3) 0.019(2) -0.0116(18) -0.0037(18) 0.010(2)
C93 0.031(2) 0.028(2) 0.0135(18) -0.0043(15) 0.0002(15) 0.0038(17)
C92 0.027(2) 0.023(2) 0.0217(19) -0.0038(15) 0.0012(15) 0.0058(16)
C91 0.039(3) 0.041(3) 0.041(3) -0.009(2) -0.010(2) 0.018(2)
C90 0.032(2) 0.034(2) 0.025(2) 0.0081(18) -0.0067(17) -0.0003(18)
C89 0.030(2) 0.036(2) 0.030(2) 0.0055(19) -0.0055(17) -0.0027(19)
C88 0.025(2) 0.026(2) 0.0217(19) -0.0008(16) -0.0032(15) 0.0030(16)
C87 0.0240(19) 0.0216(19) 0.0167(18) -0.0010(15) -0.0008(14) 0.0009(15)
C86 0.0239(19) 0.0208(19) 0.0156(17) -0.0014(14) 0.0006(14) -0.0017(15)
C85 0.0241(19) 0.0196(18) 0.0145(17) -0.0019(14) 0.0024(14) -0.0002(15)
C84 0.0248(19) 0.0216(19) 0.0155(17) -0.0002(14) -0.0001(14) 0.0009(15)
C80 0.0215(18) 0.037(2) 0.0209(17) 0.0036(15) -0.0023(14) -0.0062(15)
C81 0.028(3) 0.042(3) 0.034(2) 0.009(2) -0.004(2) -0.012(2)
C82 0.024(2) 0.044(3) 0.041(3) 0.000(2) 0.003(2) -0.003(2)
C83 0.030(3) 0.057(3) 0.027(2) -0.002(2) -0.0018(19) -0.018(3)
C81B 0.023(5) 0.044(5) 0.028(3) 0.003(4) 0.000(4) -0.009(5)
C82B 0.026(5) 0.040(3) 0.035(5) 0.003(4) -0.002(5) -0.008(4)
C83B 0.024(5) 0.047(5) 0.029(4) 0.006(4) -0.006(4) -0.008(5)
C79 0.0233(19) 0.0204(19) 0.0208(18) 0.0013(15) -0.0024(15) -0.0008(15)
C78 0.025(2) 0.025(2) 0.0169(18) -0.0013(15) -0.0050(14) -0.0007(16)
C77 0.037(2) 0.058(3) 0.0144(19) -0.0027(19) 0.0016(17) -0.005(2)
C76 0.036(3) 0.082(4) 0.027(2) -0.008(3) 0.003(2) 0.016(3)
C75 0.073(4) 0.053(3) 0.023(2) 0.001(2) 0.012(2) -0.026(3)
C74 0.026(2) 0.039(2) 0.0156(18) -0.0019(16) 0.0016(15) -0.0049(18)
C73 0.0240(19) 0.0206(19) 0.0173(18) -0.0013(14) 0.0006(14) 0.0005(15)
C72 0.0219(19) 0.024(2) 0.0172(18) -0.0008(15) 0.0011(14) -0.0004(15)
C71 0.0233(19) 0.0172(18) 0.0160(17) -0.0016(14) -0.0020(14) 0.0017(14)
C70 0.052(3) 0.061(3) 0.023(2) -0.014(2) 0.004(2) -0.020(3)
C109 0.120(6) 0.105(6) 0.028(3) 0.027(3) 0.024(3) 0.061(5)
C108 0.051(3) 0.039(3) 0.027(2) 0.016(2) 0.007(2) 0.009(2)
C107 0.040(2) 0.026(2) 0.0182(19) 0.0039(16) 0.0039(17) 0.0005(18)
C106 0.037(2) 0.029(2) 0.022(2) 0.0031(17) 0.0105(17) -0.0007(18)
C105 0.040(3) 0.068(4) 0.067(4) 0.027(3) 0.021(3) 0.006(3)
C104 0.040(3) 0.050(3) 0.047(3) -0.004(2) 0.006(2) 0.012(2)
C103 0.033(3) 0.048(3) 0.049(3) -0.001(2) -0.001(2) -0.001(2)
C102 0.026(2) 0.035(2) 0.035(2) 0.0005(19) 0.0079(18) 0.0013(18)
C101 0.028(2) 0.025(2) 0.024(2) -0.0011(16) 0.0048(16) -0.0010(16)
C100 0.027(2) 0.023(2) 0.0179(18) 0.0011(15) 0.0002(15) 0.0000(16)
C112 0.030(2) 0.0219(19) 0.0164(18) 0.0022(15) 0.0003(15) 0.0017(16)
C111 0.061(4) 0.180(10) 0.067(5) 0.083(6) 0.008(4) 0.029(5)
C110 0.267(14) 0.039(4) 0.064(5) 0.026(4) -0.042(7) -0.013(6)
F208 0.0363(15) 0.0445(17) 0.0478(17) 0.0019(13) -0.0013(12) 0.0081(13)
F207 0.0518(19) 0.063(2) 0.0472(18) 0.0033(16) 0.0183(14) -0.0109(16)
F206 0.0457(17) 0.0504(19) 0.058(2) -0.0059(15) -0.0093(14) -0.0145(14)
F205 0.075(2) 0.0460(17) 0.0223(13) 0.0020(12) -0.0088(13) 0.0121(15)
F204 0.076(2) 0.0405(17) 0.0441(17) -0.0168(14) 0.0020(15) -0.0018(16)
C203 0.046(3) 0.037(3) 0.034(2) 0.000(2) 0.002(2) -0.005(2)
F203 0.0523(18) 0.0447(17) 0.0387(16) -0.0074(13) 0.0149(13) -0.0003(14)
C202 0.050(3) 0.032(2) 0.031(2) -0.0030(19) 0.002(2) -0.001(2)
F202 0.081(2) 0.0302(16) 0.073(2) 0.0155(15) -0.0196(19) -0.0152(16)
C201 0.055(3) 0.025(2) 0.040(3) 0.009(2) -0.007(2) -0.002(2)
F201 0.061(2) 0.0405(17) 0.061(2) 0.0047(15) -0.0051(16) 0.0185(15)
C200 0.036(2) 0.023(2) 0.0201(19) 0.0009(16) -0.0023(16) 0.0009(17)
O200 0.0359(16) 0.0272(16) 0.0232(14) 0.0022(12) -0.0052(12) -0.0040(13)
F200 0.069(2) 0.0441(17) 0.0353(16) 0.0193(13) -0.0074(14) -0.0069(15)
F308 0.0434(17) 0.059(2) 0.0508(18) -0.0009(15) 0.0102(14) 0.0175(15)
F307 0.0447(16) 0.0553(19) 0.0323(14) 0.0120(13) -0.0054(12) 0.0068(14)
F306 0.0411(16) 0.0512(18) 0.0396(16) -0.0009(13) 0.0004(12) -0.0069(13)
F305 0.066(2) 0.0277(15) 0.0535(18) 0.0009(13) 0.0060(15) 0.0075(14)
F304 0.076(2) 0.0443(18) 0.0453(18) -0.0206(14) 0.0076(16) 0.0032(16)
C303 0.038(3) 0.044(3) 0.032(2) 0.001(2) 0.0040(19) 0.007(2)
F303 0.0512(19) 0.0453(18) 0.058(2) -0.0158(15) -0.0025(15) -0.0055(14)
C302 0.048(3) 0.034(3) 0.040(3) -0.007(2) 0.003(2) 0.006(2)
F302 0.064(2) 0.059(2) 0.0281(14) 0.0033(13) 0.0149(13) 0.0128(16)
C301 0.043(3) 0.038(3) 0.024(2) -0.0025(19) 0.0046(19) 0.003(2)
F301 0.0550(18) 0.0564(19) 0.0339(15) 0.0015(14) -0.0164(13) 0.0072(15)
C300 0.036(2) 0.024(2) 0.026(2) -0.0014(17) 0.0019(17) 0.0073(18)
O300 0.0408(17) 0.0268(16) 0.0230(14) -0.0022(12) 0.0040(12) 0.0088(13)
F300 0.0618(19) 0.0311(15) 0.0324(14) 0.0052(11) 0.0021(13) 0.0071(13)
O500 0.0307(15) 0.0251(15) 0.0224(14) 0.0052(11) 0.0039(11) 0.0045(12)
C500 0.031(2) 0.023(2) 0.0210(19) 0.0040(16) -0.0014(16) 0.0029(16)
C501 0.041(3) 0.031(2) 0.028(2) 0.0009(18) 0.0080(19) 0.0017(19)
F500 0.0330(15) 0.0516(18) 0.0456(16) 0.0066(14) 0.0070(12) 0.0026(13)
F501 0.0607(19) 0.0426(16) 0.0290(14) 0.0088(12) 0.0139(13) -0.0001(14)
F502 0.0571(18) 0.0317(15) 0.0438(16) -0.0030(12) 0.0195(14) 0.0074(13)
C502 0.040(3) 0.032(2) 0.024(2) 0.0024(18) -0.0072(18) 0.0040(19)
F503 0.0604(19) 0.0395(16) 0.0316(14) -0.0056(12) -0.0112(13) -0.0045(14)
F504 0.0634(19) 0.0355(15) 0.0372(15) 0.0125(12) -0.0134(13) 0.0062(14)
F505 0.0300(14) 0.0442(16) 0.0479(17) 0.0037(13) -0.0090(12) 0.0040(12)
C503 0.038(2) 0.028(2) 0.028(2) 0.0015(18) -0.0010(18) 0.0004(19)
F506 0.0479(16) 0.0368(15) 0.0378(15) -0.0075(12) -0.0110(12) 0.0009(13)
F507 0.0455(16) 0.0282(14) 0.0384(15) -0.0046(11) 0.0029(12) 0.0109(12)
F508 0.0590(18) 0.0273(14) 0.0462(17) 0.0037(12) 0.0079(14) -0.0095(13)
F408 0.0402(17) 0.093(3) 0.0500(19) 0.0049(18) -0.0220(14) 0.0066(17)
F407 0.0370(16) 0.096(3) 0.0501(19) 0.0330(19) 0.0026(14) 0.0064(17)
F406 0.0543(19) 0.0482(19) 0.0515(18) -0.0020(15) -0.0111(15) 0.0005(15)
F405 0.098(3) 0.045(2) 0.073(3) -0.0076(18) -0.023(2) 0.027(2)
F404 0.0528(19) 0.087(3) 0.0328(15) 0.0002(16) -0.0018(13) 0.0435(18)
C403 0.037(3) 0.065(4) 0.040(3) 0.006(3) -0.011(2) 0.009(3)
F403 0.067(2) 0.079(2) 0.0235(14) -0.0089(14) -0.0095(13) 0.0378(18)
C402 0.054(3) 0.065(4) 0.032(3) -0.006(3) -0.008(2) 0.028(3)
F402 0.057(2) 0.056(2) 0.055(2) 0.0335(16) 0.0000(15) 0.0102(16)
C401 0.051(3) 0.056(3) 0.031(3) 0.012(2) 0.004(2) 0.023(3)
F401 0.075(2) 0.084(3) 0.0242(14) -0.0032(15) -0.0008(14) 0.039(2)
C400 0.035(2) 0.038(2) 0.020(2) 0.0049(18) -0.0038(17) 0.0152(19)
O400 0.0281(15) 0.0372(17) 0.0278(15) 0.0093(13) -0.0018(12) 0.0092(13)
F400 0.060(2) 0.083(2) 0.0304(15) 0.0192(15) -0.0005(13) 0.0430(18)
C700 0.068(4) 0.062(4) 0.044(3) 0.004(3) -0.010(3) -0.001(3)
Cl1 0.1118(15) 0.0690(11) 0.0530(9) 0.0033(8) 0.0167(9) 0.0084(10)
Cl2 0.0744(12) 0.0793(12) 0.0838(13) -0.0021(10) 0.0160(9) -0.0253(10)
C701 0.061(4) 0.051(3) 0.055(4) 0.002(3) -0.012(3) -0.005(3)
Cl3 0.0830(12) 0.0654(10) 0.0677(10) 0.0122(8) -0.0140(9) -0.0231(9)
Cl4 0.0799(11) 0.0572(10) 0.0693(10) 0.0026(8) 0.0025(9) 0.0108(8)
C600 0.126(6) 0.136(5) 0.095(5) -0.042(5) 0.034(4) -0.015(5)
Cl60 0.138(6) 0.105(4) 0.074(3) -0.014(3) 0.045(3) 0.010(4)
Cl61 0.136(5) 0.173(5) 0.108(4) -0.065(4) 0.050(3) -0.019(4)
C601 0.116(6) 0.141(6) 0.091(5) -0.048(5) 0.033(5) -0.024(5)
Cl62 0.142(5) 0.151(5) 0.091(4) -0.036(3) 0.054(3) -0.015(4)
Cl63 0.121(4) 0.159(5) 0.106(3) -0.063(3) 0.010(3) -0.018(4)
C900 0.198(6) 0.168(5) 0.149(5) 0.019(5) 0.050(5) 0.024(5)
Cl90 0.162(4) 0.201(5) 0.112(3) 0.043(4) 0.048(3) 0.032(4)
Cl91 0.176(5) 0.142(4) 0.119(4) 0.045(3) -0.002(3) 0.001(4)
Cl92 0.212(7) 0.192(6) 0.156(5) 0.016(5) 0.049(5) 0.007(6)
Cl93 0.192(7) 0.121(5) 0.154(5) 0.036(4) 0.060(5) 0.096(5)
O1A 0.044(3) 0.047(3) 0.027(3) -0.013(2) 0.012(2) -0.013(2)
C1B 0.050(2) 0.040(2) 0.047(2) -0.0038(19) -0.0015(19) -0.0175(18)
C2B 0.066(3) 0.086(3) 0.079(3) 0.006(3) -0.015(3) -0.011(2)
F1B 0.056(3) 0.075(3) 0.091(3) 0.009(3) -0.020(3) 0.004(2)
F2B 0.059(2) 0.085(3) 0.128(4) 0.024(3) -0.023(3) -0.017(2)
F3B 0.090(3) 0.114(4) 0.059(2) 0.007(3) -0.022(2) -0.022(3)
C3B 0.083(3) 0.065(3) 0.086(3) -0.028(3) 0.003(3) -0.015(2)
F4B 0.097(4) 0.054(3) 0.124(4) -0.017(3) -0.018(3) 0.004(2)
F5B 0.081(3) 0.089(3) 0.077(3) -0.034(2) 0.018(2) -0.015(2)
F6B 0.084(3) 0.094(4) 0.091(3) -0.054(3) 0.008(3) -0.030(3)
C4B 0.076(3) 0.078(3) 0.071(3) 0.014(3) 0.007(2) -0.027(2)
F7B 0.086(3) 0.083(3) 0.064(3) 0.028(3) -0.006(2) -0.033(2)
F8B 0.083(3) 0.070(3) 0.080(3) 0.021(2) -0.002(2) -0.034(2)
F9B 0.087(3) 0.087(3) 0.069(3) -0.007(3) 0.029(2) -0.029(3)
O1B 0.041(2) 0.047(3) 0.025(3) 0.002(2) 0.000(2) 0.017(2)
C1C 0.042(2) 0.045(2) 0.0262(19) -0.0031(17) -0.0037(18) 0.0214(17)
C2C 0.067(3) 0.066(3) 0.034(2) 0.0045(19) -0.005(2) 0.022(2)
F1C 0.088(3) 0.083(3) 0.033(2) -0.012(2) -0.003(2) 0.025(2)
F2C 0.080(3) 0.069(3) 0.041(2) 0.009(2) -0.016(2) 0.029(2)
F3C 0.074(2) 0.079(3) 0.047(3) 0.021(2) 0.003(2) 0.011(2)
C3C 0.050(3) 0.054(2) 0.042(2) -0.013(2) -0.005(2) 0.021(2)
F4C 0.056(3) 0.065(3) 0.0324(18) -0.0193(17) -0.0037(17) 0.021(2)
F5C 0.064(3) 0.054(2) 0.063(3) -0.013(2) -0.001(3) 0.015(2)
F6C 0.053(2) 0.063(3) 0.054(3) -0.024(2) -0.0090(18) 0.0303(19)
C4C 0.048(2) 0.054(2) 0.052(3) -0.006(2) -0.008(2) 0.012(2)
F7C 0.046(2) 0.078(3) 0.057(2) 0.002(2) 0.0017(18) 0.007(2)
F8C 0.054(2) 0.062(3) 0.060(2) -0.012(2) -0.017(2) 0.0095(19)
F9C 0.065(3) 0.049(2) 0.058(3) 0.000(2) 0.001(3) 0.007(2)
O1C 0.031(2) 0.039(2) 0.028(2) 0.0085(18) -0.0021(17) -0.005(2)
C1D 0.046(2) 0.028(2) 0.027(2) 0.0022(17) 0.0077(16) 0.0039(18)
C2D 0.064(3) 0.034(2) 0.046(3) 0.002(2) 0.009(2) 0.000(2)
F1D 0.072(3) 0.034(3) 0.062(3) -0.002(2) 0.017(2) 0.016(3)
F2D 0.081(3) 0.040(2) 0.059(2) 0.008(2) 0.015(2) -0.011(2)
F3D 0.069(3) 0.038(2) 0.054(2) -0.0068(19) -0.001(2) -0.015(2)
C3D 0.063(3) 0.050(3) 0.055(3) 0.008(2) 0.026(2) 0.017(2)
F4D 0.077(3) 0.045(2) 0.059(3) -0.0030(18) 0.029(2) 0.021(2)
F5D 0.051(2) 0.063(3) 0.079(3) 0.012(2) 0.022(2) 0.010(2)
F6D 0.080(3) 0.071(3) 0.057(2) 0.018(2) 0.038(2) 0.030(3)
C4D 0.061(2) 0.054(3) 0.031(2) 0.014(2) -0.0012(19) -0.002(2)
F7D 0.100(3) 0.056(2) 0.028(2) 0.0076(18) -0.009(2) -0.020(2)
F8D 0.078(3) 0.058(2) 0.038(2) 0.0202(19) -0.0004(19) 0.004(2)
F9D 0.049(2) 0.081(3) 0.046(2) 0.025(2) -0.0041(17) 0.001(2)
O1D 0.046(3) 0.039(3) 0.029(2) -0.003(2) 0.003(2) 0.016(2)
C1E 0.037(2) 0.029(2) 0.027(2) -0.0001(16) 0.0053(17) 0.0080(16)
C2E 0.036(2) 0.049(3) 0.050(2) 0.003(2) 0.001(2) 0.0098(18)
F1E 0.043(2) 0.065(3) 0.047(2) 0.0005(18) -0.0080(18) 0.011(2)
F2E 0.044(2) 0.059(2) 0.056(2) -0.004(2) 0.008(2) 0.0206(19)
F3E 0.046(2) 0.059(3) 0.084(4) 0.003(2) -0.006(3) 0.000(2)
C3E 0.048(2) 0.042(2) 0.031(2) 0.0051(19) 0.0000(18) -0.004(2)
F4E 0.0522(19) 0.044(2) 0.0283(19) 0.0017(17) -0.0062(15) 0.0045(17)
F5E 0.059(3) 0.0379(18) 0.042(2) 0.0087(16) 0.0043(19) -0.0034(18)
F6E 0.058(2) 0.058(2) 0.0358(19) 0.0076(18) 0.0106(17) 0.002(2)
C4E 0.046(2) 0.032(2) 0.033(2) 0.0026(17) -0.001(2) 0.0041(18)
F7E 0.0448(18) 0.041(3) 0.046(3) 0.016(2) -0.0016(17) -0.0064(17)
F8E 0.072(3) 0.042(3) 0.041(2) -0.0092(19) -0.011(2) 0.008(2)
F9E 0.058(2) 0.032(2) 0.048(2) 0.0058(18) -0.001(2) 0.0050(19)
O1E 0.078(6) 0.055(4) 0.067(6) -0.014(5) -0.023(5) -0.015(4)
C1A 0.062(3) 0.045(3) 0.046(3) -0.004(3) -0.009(3) -0.013(3)
C2A 0.063(4) 0.086(4) 0.051(3) 0.003(3) -0.012(3) -0.008(3)
F1A 0.085(4) 0.080(3) 0.069(4) 0.020(3) -0.011(4) 0.001(3)
F2A 0.079(4) 0.105(4) 0.065(4) -0.012(4) -0.026(3) -0.011(3)
F3A 0.076(4) 0.114(5) 0.054(4) 0.023(4) -0.002(3) 0.010(4)
C3A 0.077(3) 0.058(3) 0.072(4) -0.006(3) -0.009(3) -0.002(3)
F4A 0.074(4) 0.058(4) 0.077(3) 0.010(3) -0.002(3) 0.001(3)
F5A 0.074(3) 0.071(4) 0.078(4) 0.003(4) 0.006(3) 0.005(3)
F6A 0.100(4) 0.067(4) 0.092(4) -0.031(3) -0.012(4) 0.006(3)
C4A 0.065(3) 0.084(4) 0.076(3) 0.017(3) 0.001(3) -0.011(3)
F7A 0.086(4) 0.103(5) 0.073(3) 0.031(3) 0.014(3) -0.004(4)
F8A 0.077(4) 0.089(4) 0.109(4) 0.025(4) -0.002(4) -0.030(3)
F9A 0.076(4) 0.096(4) 0.080(4) 0.018(4) 0.006(3) 0.006(3)
O1F 0.051(4) 0.053(4) 0.056(5) 0.028(4) 0.010(4) 0.001(3)
C1F 0.051(3) 0.032(3) 0.037(3) 0.008(2) 0.010(2) 0.001(2)
C2F 0.075(4) 0.042(3) 0.057(3) -0.002(3) -0.002(3) 0.000(3)
F1F 0.085(4) 0.036(3) 0.064(4) -0.008(3) -0.001(4) 0.002(3)
F2F 0.075(3) 0.050(4) 0.077(4) 0.000(3) -0.008(3) -0.014(3)
F3F 0.090(5) 0.056(4) 0.054(3) -0.007(3) -0.009(3) 0.003(4)
C3F 0.067(3) 0.051(3) 0.060(3) 0.007(3) 0.020(3) 0.016(3)
F4F 0.080(5) 0.049(3) 0.075(5) -0.007(3) 0.024(4) 0.019(3)
F5F 0.059(3) 0.062(4) 0.070(3) 0.017(3) 0.015(3) 0.018(3)
F6F 0.068(4) 0.067(4) 0.066(3) 0.016(3) 0.026(3) 0.029(3)
C4F 0.070(3) 0.056(4) 0.042(3) 0.016(3) -0.001(3) 0.000(3)
F7F 0.096(4) 0.069(4) 0.050(3) 0.005(3) -0.013(3) -0.005(3)
F8F 0.075(4) 0.053(4) 0.039(4) 0.019(3) 0.009(3) 0.008(3)
F9F 0.059(3) 0.065(4) 0.057(4) 0.019(3) -0.007(3) -0.002(3)
O1G 0.041(5) 0.076(6) 0.034(5) 0.012(5) -0.001(3) 0.024(4)
C1G 0.041(3) 0.044(3) 0.026(3) 0.003(2) -0.002(2) 0.013(2)
C2G 0.056(3) 0.070(4) 0.032(3) 0.006(3) 0.007(3) 0.012(3)
F1G 0.065(4) 0.079(3) 0.030(3) 0.001(3) 0.007(3) 0.024(3)
F2G 0.064(4) 0.070(4) 0.037(3) 0.015(3) 0.014(3) 0.013(3)
F3G 0.056(3) 0.089(5) 0.045(4) 0.011(3) 0.011(3) -0.001(3)
C3G 0.052(3) 0.049(3) 0.047(3) -0.008(3) 0.003(3) 0.012(2)
F4G 0.058(4) 0.061(4) 0.044(3) -0.011(3) 0.006(3) 0.015(3)
F5G 0.059(4) 0.050(4) 0.068(5) -0.011(4) 0.005(4) 0.006(4)
F6G 0.052(3) 0.046(3) 0.057(3) 0.005(3) 0.010(3) 0.019(3)
C4G 0.055(3) 0.052(3) 0.042(3) -0.006(3) -0.006(3) 0.007(3)
F7G 0.050(3) 0.058(4) 0.052(3) -0.001(3) -0.002(3) -0.001(3)
F8G 0.059(3) 0.072(4) 0.041(3) -0.008(3) -0.014(3) 0.002(3)
F9G 0.080(5) 0.050(3) 0.059(5) -0.011(3) 0.003(4) 0.006(3)
O1H 0.076(6) 0.051(5) 0.041(5) 0.007(4) 0.013(5) 0.028(4)
C1H 0.055(3) 0.040(3) 0.049(3) 0.005(2) 0.004(2) 0.014(2)
C2H 0.063(3) 0.064(3) 0.062(3) 0.009(3) 0.009(3) 0.007(3)
F1H 0.063(4) 0.074(5) 0.083(4) 0.005(4) -0.003(4) 0.001(4)
F2H 0.096(5) 0.086(4) 0.066(4) 0.004(3) 0.025(4) 0.029(4)
F3H 0.069(4) 0.072(4) 0.063(4) 0.021(3) 0.019(3) 0.011(3)
C3H 0.073(3) 0.059(3) 0.058(3) -0.002(3) -0.002(3) 0.007(3)
F4H 0.062(3) 0.063(5) 0.059(5) 0.004(4) -0.011(3) 0.003(3)
F5H 0.074(4) 0.073(4) 0.053(3) 0.000(3) -0.006(3) 0.004(4)
F6H 0.081(4) 0.056(3) 0.071(5) -0.012(3) -0.010(4) 0.006(3)
C4H 0.063(3) 0.056(4) 0.059(3) 0.010(3) 0.000(3) 0.018(3)
F7H 0.074(4) 0.056(4) 0.067(5) 0.024(4) 0.006(4) 0.013(3)
F8H 0.058(3) 0.062(4) 0.070(4) 0.011(3) -0.003(3) 0.021(3)
F9H 0.079(5) 0.081(4) 0.061(4) -0.001(3) -0.013(3) 0.019(4)

loop_
_atom_type_symbol
_atom_type_description
_atom_type_scat_dispersion_real
_atom_type_scat_dispersion_imag
_atom_type_scat_source
C C 0.0033 0.0016 'International Tables Vol C Tables 4.2.6.8 and 6.1.1.4'
H H 0.0000 0.0000 'International Tables Vol C Tables 4.2.6.8 and 6.1.1.4'
B B 0.0013 0.0007 'International Tables Vol C Tables 4.2.6.8 and 6.1.1.4'
O O 0.0106 0.0060 'International Tables Vol C Tables 4.2.6.8 and 6.1.1.4'
F F 0.0171 0.0103 'International Tables Vol C Tables 4.2.6.8 and 6.1.1.4'
Al Al 0.0645 0.0514 'International Tables Vol C Tables 4.2.6.8 and 6.1.1.4'
Si Si 0.0817 0.0704 'International Tables Vol C Tables 4.2.6.8 and 6.1.1.4'
Cl Cl 0.1484 0.1585 'International Tables Vol C Tables 4.2.6.8 and 6.1.1.4'

loop_
_geom_angle_atom_site_label_1
_geom_angle_atom_site_label_2
_geom_angle_atom_site_label_3
_geom_angle
_geom_angle_site_symmetry_1
_geom_angle_site_symmetry_3
_geom_angle_publ_flag
C2 C3 C43 124.9(3) . . ?
C2 C3 C4 111.4(3) . . ?
C43 C3 C4 123.7(3) . . ?
C2 C3 B1 64.9(2) . . ?
C43 C3 B1 139.4(3) . . ?
C4 C3 B1 62.6(2) . . ?
C10 Si3 C8 108.4(2) . . ?
C10 Si3 C9 111.1(2) . . ?
C8 Si3 C9 108.4(2) . . ?
C10 Si3 C4 114.09(19) . . ?
C8 Si3 C4 106.15(19) . . ?
C9 Si3 C4 108.53(19) . . ?
C62 Si5 C61 109.3(2) . . ?
C62 Si5 C63 109.6(2) . . ?
C61 Si5 C63 109.5(2) . . ?
C62 Si5 C57 107.50(19) . . ?
C61 Si5 C57 105.8(2) . . ?
C63 Si5 C57 115.06(19) . . ?
Si2 C5 H5A 109.5 . . ?
Si2 C5 H5B 109.5 . . ?
H5A C5 H5B 109.5 . . ?
Si2 C5 H5C 109.5 . . ?
H5A C5 H5C 109.5 . . ?
H5B C5 H5C 109.5 . . ?
Si2 C6 H6A 109.5 . . ?
Si2 C6 H6B 109.5 . . ?
H6A C6 H6B 109.5 . . ?
Si2 C6 H6C 109.5 . . ?
H6A C6 H6C 109.5 . . ?
H6B C6 H6C 109.5 . . ?
C64 Si6 C66 109.4(2) . . ?
C64 Si6 C65 110.4(2) . . ?
C66 Si6 C65 108.2(2) . . ?
C64 Si6 C60 108.46(18) . . ?
C66 Si6 C60 106.00(19) . . ?
C65 Si6 C60 114.23(19) . . ?
Si3 C9 H9A 109.5 . . ?
Si3 C9 H9B 109.5 . . ?
H9A C9 H9B 109.5 . . ?
Si3 C9 H9C 109.5 . . ?
H9A C9 H9C 109.5 . . ?
H9B C9 H9C 109.5 . . ?
Si3 C8 H8A 109.5 . . ?
Si3 C8 H8B 109.5 . . ?
H8A C8 H8B 109.5 . . ?
Si3 C8 H8C 109.5 . . ?
H8A C8 H8C 109.5 . . ?
H8B C8 H8C 109.5 . . ?
Si2 C7 H7A 109.5 . . ?
Si2 C7 H7B 109.5 . . ?
H7A C7 H7B 109.5 . . ?
Si2 C7 H7C 109.5 . . ?
H7A C7 H7C 109.5 . . ?
H7B C7 H7C 109.5 . . ?
Si3 C10 H10A 109.5 . . ?
Si3 C10 H10B 109.5 . . ?
H10A C10 H10B 109.5 . . ?
Si3 C10 H10C 109.5 . . ?
H10A C10 H10C 109.5 . . ?
H10B C10 H10C 109.5 . . ?
C12 C11 O1 111.7(4) . . ?
C12 C11 H11A 109.3 . . ?
O1 C11 H11A 109.3 . . ?
C12 C11 H11B 109.3 . . ?
O1 C11 H11B 109.3 . . ?
H11A C11 H11B 107.9 . . ?
C11 C12 H12A 109.5 . . ?
C11 C12 H12B 109.5 . . ?
H12A C12 H12B 109.5 . . ?
C11 C12 H12C 109.5 . . ?
H12A C12 H12C 109.5 . . ?
H12B C12 H12C 109.5 . . ?
O1 C13 C14 110.0(4) . . ?
O1 C13 H13A 109.7 . . ?
C14 C13 H13A 109.7 . . ?
O1 C13 H13B 109.7 . . ?
C14 C13 H13B 109.7 . . ?
H13A C13 H13B 108.2 . . ?
C16 C15 C17 122.0(4) . . ?
C16 C15 H15 119.0 . . ?
C17 C15 H15 119.0 . . ?
C13 C14 H14A 109.5 . . ?
C13 C14 H14B 109.5 . . ?
H14A C14 H14B 109.5 . . ?
C13 C14 H14C 109.5 . . ?
H14A C14 H14C 109.5 . . ?
H14B C14 H14C 109.5 . . ?
C15 C16 C28 117.9(3) . . ?
C15 C16 B1 119.7(3) . . ?
C28 C16 B1 122.3(3) . . ?
C22 C17 C15 117.5(4) . . ?
C22 C17 C18 122.3(3) . . ?
C15 C17 C18 120.1(3) . . ?
C19 C18 C21 109.0(4) . . ?
C19 C18 C17 108.6(3) . . ?
C21 C18 C17 112.4(4) . . ?
C19 C18 C20 109.3(4) . . ?
C21 C18 C20 107.0(4) . . ?
C17 C18 C20 110.5(3) . . ?
C18 C19 H19A 109.5 . . ?
C18 C19 H19B 109.5 . . ?
H19A C19 H19B 109.5 . . ?
C18 C19 H19C 109.5 . . ?
H19A C19 H19C 109.5 . . ?
H19B C19 H19C 109.5 . . ?
C13 O1 C11 115.2(3) . . ?
C13 O1 Si1 123.2(3) . . ?
C11 O1 Si1 121.6(2) . . ?
O200 Al1 O400 108.93(16) . . ?
O200 Al1 O500 115.04(15) . . ?
O400 Al1 O500 108.16(15) . . ?
O200 Al1 O300 107.10(16) . . ?
O400 Al1 O300 111.50(16) . . ?
O500 Al1 O300 106.12(15) . . ?
C16 B1 C1 131.3(3) . . ?
C16 B1 C4 130.7(3) . . ?
C1 B1 C4 95.6(3) . . ?
C16 B1 C2 131.1(3) . . ?
C1 B1 C2 50.7(2) . . ?
C4 B1 C2 87.7(3) . . ?
C16 B1 C3 131.1(3) . . ?
C1 B1 C3 87.6(3) . . ?
C4 B1 C3 50.1(2) . . ?
C2 B1 C3 47.5(2) . . ?
C16 B1 Si1 142.8(3) . . ?
C1 B1 Si1 52.37(17) . . ?
C4 B1 Si1 52.53(17) . . ?
C2 B1 Si1 82.3(2) . . ?
C3 B1 Si1 81.8(2) . . ?
C2 C1 B1 66.3(3) . . ?
C2 C1 Si1 107.3(3) . . ?
B1 C1 Si1 79.5(2) . . ?
C2 C1 Si2 126.4(3) . . ?
B1 C1 Si2 133.3(3) . . ?
Si1 C1 Si2 123.9(2) . . ?
O1 Si1 C1 115.85(16) . . ?
O1 Si1 C4 119.36(16) . . ?
C1 Si1 C4 88.62(18) . . ?
O1 Si1 B1 152.10(15) . . ?
C1 Si1 B1 48.18(16) . . ?
C4 Si1 B1 48.57(16) . . ?
O1 Si1 H1 99(2) . . ?
C1 Si1 H1 117(2) . . ?
C4 Si1 H1 118(2) . . ?
B1 Si1 H1 109(2) . . ?
C18 C20 H20A 109.5 . . ?
C18 C20 H20B 109.5 . . ?
H20A C20 H20B 109.5 . . ?
C18 C20 H20C 109.5 . . ?
H20A C20 H20C 109.5 . . ?
H20B C20 H20C 109.5 . . ?
C27 C24 C25 108.1(4) . . ?
C27 C24 C26 108.3(6) . . ?
C25 C24 C26 108.5(4) . . ?
C27 C24 C23 113.2(4) . . ?
C25 C24 C23 110.3(3) . . ?
C26 C24 C23 108.4(4) . . ?
C22 C23 C28 117.9(4) . . ?
C22 C23 C24 122.4(4) . . ?
C28 C23 C24 119.6(4) . . ?
C17 C22 C23 122.8(4) . . ?
C17 C22 H22 118.6 . . ?
C23 C22 H22 118.6 . . ?
C18 C21 H21A 109.5 . . ?
C18 C21 H21B 109.5 . . ?
H21A C21 H21B 109.5 . . ?
C18 C21 H21C 109.5 . . ?
H21A C21 H21C 109.5 . . ?
H21B C21 H21C 109.5 . . ?
C24 C25 H25A 109.5 . . ?
C24 C25 H25B 109.5 . . ?
H25A C25 H25B 109.5 . . ?
C24 C25 H25C 109.5 . . ?
H25A C25 H25C 109.5 . . ?
H25B C25 H25C 109.5 . . ?
C24 C27 H27A 109.5 . . ?
C24 C27 H27B 109.5 . . ?
H27A C27 H27B 109.5 . . ?
C24 C27 H27C 109.5 . . ?
H27A C27 H27C 109.5 . . ?
H27B C27 H27C 109.5 . . ?
C24 C26 H26A 109.5 . . ?
C24 C26 H26B 109.5 . . ?
H26A C26 H26B 109.5 . . ?
C24 C26 H26C 109.5 . . ?
H26A C26 H26C 109.5 . . ?
H26B C26 H26C 109.5 . . ?
C16 C28 C23 121.9(4) . . ?
C16 C28 H28 119.1 . . ?
C23 C28 H28 119.1 . . ?
C42 C29 C30 120.5(4) . . ?
C42 C29 C2 122.7(3) . . ?
C30 C29 C2 116.8(3) . . ?
C69 O2 C68 115.8(3) . . ?
C69 O2 Si4 119.9(2) . . ?
C68 O2 Si4 123.6(2) . . ?
O1F Al2 O1G 114.6(7) . . ?
O1D Al2 O1A 112.4(3) . . ?
O1D Al2 O1B 109.6(3) . . ?
O1A Al2 O1B 114.3(3) . . ?
O1F Al2 O1E 108.1(8) . . ?
O1G Al2 O1E 110.9(8) . . ?
O1F Al2 O1H 110.2(6) . . ?
O1G Al2 O1H 110.1(6) . . ?
O1E Al2 O1H 102.2(8) . . ?
O1D Al2 O1C 110.3(3) . . ?
O1A Al2 O1C 106.7(3) . . ?
O1B Al2 O1C 103.1(3) . . ?
C71 B2 C57 132.6(3) . . ?
C71 B2 C60 129.3(3) . . ?
C57 B2 C60 95.1(3) . . ?
C71 B2 C58 133.2(3) . . ?
C57 B2 C58 50.8(2) . . ?
C60 B2 C58 87.2(3) . . ?
C71 B2 C59 131.8(3) . . ?
C57 B2 C59 87.4(3) . . ?
C60 B2 C59 49.8(2) . . ?
C58 B2 C59 47.3(2) . . ?
C71 B2 Si4 141.0(3) . . ?
C57 B2 Si4 52.23(17) . . ?
C60 B2 Si4 52.35(17) . . ?
C58 B2 Si4 82.4(2) . . ?
C59 B2 Si4 81.8(2) . . ?
C6 Si2 C7 109.3(2) . . ?
C6 Si2 C5 110.4(3) . . ?
C7 Si2 C5 109.5(3) . . ?
C6 Si2 C1 107.0(2) . . ?
C7 Si2 C1 115.3(2) . . ?
C5 Si2 C1 105.2(2) . . ?
C3 C2 C1 112.7(3) . . ?
C3 C2 C29 122.4(3) . . ?
C1 C2 C29 124.6(3) . . ?
C3 C2 B1 67.6(3) . . ?
C1 C2 B1 63.1(2) . . ?
C29 C2 B1 134.4(3) . . ?
C31 C30 C29 121.1(4) . . ?
C31 C30 H30 119.4 . . ?
C29 C30 H30 119.4 . . ?
C34 C32 C33 109.6(4) . . ?
C34 C32 C31 109.3(3) . . ?
C33 C32 C31 111.5(3) . . ?
C34 C32 C35 109.4(4) . . ?
C33 C32 C35 107.6(4) . . ?
C31 C32 C35 109.3(3) . . ?
C30 C31 C36 117.5(3) . . ?
C30 C31 C32 122.6(3) . . ?
C36 C31 C32 119.9(3) . . ?
C32 C34 H34A 109.5 . . ?
C32 C34 H34B 109.5 . . ?
H34A C34 H34B 109.5 . . ?
C32 C34 H34C 109.5 . . ?
H34A C34 H34C 109.5 . . ?
H34B C34 H34C 109.5 . . ?
C32 C33 H33A 109.5 . . ?
C32 C33 H33B 109.5 . . ?
H33A C33 H33B 109.5 . . ?
C32 C33 H33C 109.5 . . ?
H33A C33 H33C 109.5 . . ?
H33B C33 H33C 109.5 . . ?
C32 C35 H35A 109.5 . . ?
C32 C35 H35B 109.5 . . ?
H35A C35 H35B 109.5 . . ?
C32 C35 H35C 109.5 . . ?
H35A C35 H35C 109.5 . . ?
H35B C35 H35C 109.5 . . ?
C37 C36 C31 122.7(4) . . ?
C37 C36 H36 118.6 . . ?
C31 C36 H36 118.6 . . ?
C36 C37 C42 117.8(4) . . ?
C36 C37 C38 122.2(4) . . ?
C42 C37 C38 119.9(3) . . ?
C39 C38 C40 108.8(4) . . ?
C39 C38 C37 111.0(4) . . ?
C40 C38 C37 112.6(3) . . ?
C39 C38 C41 108.9(4) . . ?
C40 C38 C41 106.5(4) . . ?
C37 C38 C41 108.9(4) . . ?
C38 C39 H39A 109.5 . . ?
C38 C39 H39B 109.5 . . ?
H39A C39 H39B 109.5 . . ?
C38 C39 H39C 109.5 . . ?
H39A C39 H39C 109.5 . . ?
H39B C39 H39C 109.5 . . ?
C38 C40 H40A 109.5 . . ?
C38 C40 H40B 109.5 . . ?
H40A C40 H40B 109.5 . . ?
C38 C40 H40C 109.5 . . ?
H40A C40 H40C 109.5 . . ?
H40B C40 H40C 109.5 . . ?
C38 C41 H41A 109.5 . . ?
C38 C41 H41B 109.5 . . ?
H41A C41 H41B 109.5 . . ?
C38 C41 H41C 109.5 . . ?
H41A C41 H41C 109.5 . . ?
H41B C41 H41C 109.5 . . ?
C29 C42 C37 120.3(4) . . ?
C29 C42 H42 119.9 . . ?
C37 C42 H42 119.9 . . ?
C44 C45 C50 117.6(4) . . ?
C44 C45 C46 120.9(4) . . ?
C50 C45 C46 121.5(4) . . ?
C43 C44 C45 121.3(4) . . ?
C43 C44 H44 119.4 . . ?
C45 C44 H44 119.4 . . ?
C56 C43 C44 119.2(4) . . ?
C56 C43 C3 115.9(4) . . ?
C44 C43 C3 124.7(4) . . ?
C48B C46 C49B 121.3(8) . . ?
C48 C46 C49 113.5(6) . . ?
C48B C46 C45 107.9(6) . . ?
C49B C46 C45 111.9(5) . . ?
C48 C46 C45 111.0(5) . . ?
C49 C46 C45 117.7(5) . . ?
C48B C46 C47B 107.5(7) . . ?
C49B C46 C47B 103.2(6) . . ?
C45 C46 C47B 103.5(5) . . ?
C48 C46 C47 102.7(5) . . ?
C49 C46 C47 100.9(5) . . ?
C45 C46 C47 109.3(4) . . ?
C46 C47 H47A 109.5 . . ?
C46 C47 H47B 109.5 . . ?
H47A C47 H47B 109.5 . . ?
C46 C47 H47C 109.5 . . ?
H47A C47 H47C 109.5 . . ?
H47B C47 H47C 109.5 . . ?
C46 C48 H48A 109.5 . . ?
C46 C48 H48B 109.5 . . ?
H48A C48 H48B 109.5 . . ?
C46 C48 H48C 109.5 . . ?
H48A C48 H48C 109.5 . . ?
H48B C48 H48C 109.5 . . ?
C46 C49 H49A 109.5 . . ?
C46 C49 H49B 109.5 . . ?
H49A C49 H49B 109.5 . . ?
C46 C49 H49C 109.5 . . ?
H49A C49 H49C 109.5 . . ?
H49B C49 H49C 109.5 . . ?
C46 C47B H47D 109.5 . . ?
C46 C47B H47E 109.5 . . ?
H47D C47B H47E 109.5 . . ?
C46 C47B H47F 109.5 . . ?
H47D C47B H47F 109.5 . . ?
H47E C47B H47F 109.5 . . ?
C46 C48B H48D 109.5 . . ?
C46 C48B H48E 109.5 . . ?
H48D C48B H48E 109.5 . . ?
C46 C48B H48F 109.5 . . ?
H48D C48B H48F 109.5 . . ?
H48E C48B H48F 109.5 . . ?
C46 C49B H49D 109.5 . . ?
C46 C49B H49E 109.5 . . ?
H49D C49B H49E 109.5 . . ?
C46 C49B H49F 109.5 . . ?
H49D C49B H49F 109.5 . . ?
H49E C49B H49F 109.5 . . ?
O2 Si4 C57 116.25(15) . . ?
O2 Si4 C60 119.61(15) . . ?
C57 Si4 C60 88.43(17) . . ?
O2 Si4 B2 152.84(15) . . ?
C57 Si4 B2 48.07(16) . . ?
C60 Si4 B2 48.73(16) . . ?
O2 Si4 H2 102(2) . . ?
C57 Si4 H2 116(2) . . ?
C60 Si4 H2 116(2) . . ?
B2 Si4 H2 105(2) . . ?
C3 C4 B1 67.4(2) . . ?
C3 C4 Si1 107.1(3) . . ?
B1 C4 Si1 78.9(2) . . ?
C3 C4 Si3 129.1(3) . . ?
B1 C4 Si3 124.2(2) . . ?
Si1 C4 Si3 123.5(2) . . ?
C53B C52 C54B 113.9(9) . . ?
C53 C52 C54 113.9(7) . . ?
C53 C52 C51 115.3(5) . . ?
C53B C52 C51 111.0(6) . . ?
C54B C52 C51 114.2(7) . . ?
C54 C52 C51 112.7(5) . . ?
C53B C52 C55B 108.3(10) . . ?
C54B C52 C55B 104.9(10) . . ?
C51 C52 C55B 103.6(7) . . ?
C53 C52 C55 104.8(7) . . ?
C54 C52 C55 103.5(7) . . ?
C51 C52 C55 105.1(5) . . ?
C52 C53 H53A 109.5 . . ?
C52 C53 H53B 109.5 . . ?
H53A C53 H53B 109.5 . . ?
C52 C53 H53C 109.5 . . ?
H53A C53 H53C 109.5 . . ?
H53B C53 H53C 109.5 . . ?
C52 C54 H54A 109.5 . . ?
C52 C54 H54B 109.5 . . ?
H54A C54 H54B 109.5 . . ?
C52 C54 H54C 109.5 . . ?
H54A C54 H54C 109.5 . . ?
H54B C54 H54C 109.5 . . ?
C52 C55 H55A 109.5 . . ?
C52 C55 H55B 109.5 . . ?
H55A C55 H55B 109.5 . . ?
C52 C55 H55C 109.5 . . ?
H55A C55 H55C 109.5 . . ?
H55B C55 H55C 109.5 . . ?
C52 C53B H53D 109.5 . . ?
C52 C53B H53E 109.5 . . ?
H53D C53B H53E 109.5 . . ?
C52 C53B H53F 109.5 . . ?
H53D C53B H53F 109.5 . . ?
H53E C53B H53F 109.5 . . ?
C52 C54B H54D 109.5 . . ?
C52 C54B H54E 109.5 . . ?
H54D C54B H54E 109.5 . . ?
C52 C54B H54F 109.5 . . ?
H54D C54B H54F 109.5 . . ?
H54E C54B H54F 109.5 . . ?
C52 C55B H55D 109.5 . . ?
C52 C55B H55E 109.5 . . ?
H55D C55B H55E 109.5 . . ?
C52 C55B H55F 109.5 . . ?
H55D C55B H55F 109.5 . . ?
H55E C55B H55F 109.5 . . ?
C56 C51 C50 118.3(4) . . ?
C56 C51 C52 121.3(4) . . ?
C50 C51 C52 120.4(4) . . ?
C51 C50 C45 122.4(4) . . ?
C51 C50 H50 118.8 . . ?
C45 C50 H50 118.8 . . ?
C58 C59 C60 112.1(3) . . ?
C58 C59 C99 124.2(3) . . ?
C60 C59 C99 123.6(3) . . ?
C58 C59 B2 65.3(2) . . ?
C60 C59 B2 63.4(2) . . ?
C99 C59 B2 139.3(3) . . ?
C59 C58 C57 112.2(3) . . ?
C59 C58 C85 123.6(3) . . ?
C57 C58 C85 124.0(3) . . ?
C59 C58 B2 67.3(3) . . ?
C57 C58 B2 63.0(2) . . ?
C85 C58 B2 134.6(3) . . ?
C58 C57 B2 66.1(2) . . ?
C58 C57 Si4 107.6(3) . . ?
B2 C57 Si4 79.7(2) . . ?
C58 C57 Si5 126.0(3) . . ?
B2 C57 Si5 132.5(3) . . ?
Si4 C57 Si5 124.3(2) . . ?
C51 C56 C43 121.3(4) . . ?
C51 C56 H56 119.4 . . ?
C43 C56 H56 119.4 . . ?
Si6 C65 H65A 109.5 . . ?
Si6 C65 H65B 109.5 . . ?
H65A C65 H65B 109.5 . . ?
Si6 C65 H65C 109.5 . . ?
H65A C65 H65C 109.5 . . ?
H65B C65 H65C 109.5 . . ?
Si6 C64 H64A 109.5 . . ?
Si6 C64 H64B 109.5 . . ?
H64A C64 H64B 109.5 . . ?
Si6 C64 H64C 109.5 . . ?
H64A C64 H64C 109.5 . . ?
H64B C64 H64C 109.5 . . ?
Si5 C63 H63A 109.5 . . ?
Si5 C63 H63B 109.5 . . ?
H63A C63 H63B 109.5 . . ?
Si5 C63 H63C 109.5 . . ?
H63A C63 H63C 109.5 . . ?
H63B C63 H63C 109.5 . . ?
Si5 C62 H62A 109.5 . . ?
Si5 C62 H62B 109.5 . . ?
H62A C62 H62B 109.5 . . ?
Si5 C62 H62C 109.5 . . ?
H62A C62 H62C 109.5 . . ?
H62B C62 H62C 109.5 . . ?
Si5 C61 H61A 109.5 . . ?
Si5 C61 H61B 109.5 . . ?
H61A C61 H61B 109.5 . . ?
Si5 C61 H61C 109.5 . . ?
H61A C61 H61C 109.5 . . ?
H61B C61 H61C 109.5 . . ?
C59 C60 B2 66.8(2) . . ?
C59 C60 Si4 107.5(3) . . ?
B2 C60 Si4 78.9(2) . . ?
C59 C60 Si6 128.6(3) . . ?
B2 C60 Si6 123.6(2) . . ?
Si4 C60 Si6 123.8(2) . . ?
O2 C69 C70 111.5(4) . . ?
O2 C69 H69A 109.3 . . ?
C70 C69 H69A 109.3 . . ?
O2 C69 H69B 109.3 . . ?
C70 C69 H69B 109.3 . . ?
H69A C69 H69B 108.0 . . ?
C67 C68 O2 110.8(4) . . ?
C67 C68 H68A 109.5 . . ?
O2 C68 H68A 109.5 . . ?
C67 C68 H68B 109.5 . . ?
O2 C68 H68B 109.5 . . ?
H68A C68 H68B 108.1 . . ?
C68 C67 H67A 109.5 . . ?
C68 C67 H67B 109.5 . . ?
H67A C67 H67B 109.5 . . ?
C68 C67 H67C 109.5 . . ?
H67A C67 H67C 109.5 . . ?
H67B C67 H67C 109.5 . . ?
Si6 C66 H66A 109.5 . . ?
Si6 C66 H66B 109.5 . . ?
H66A C66 H66B 109.5 . . ?
Si6 C66 H66C 109.5 . . ?
H66A C66 H66C 109.5 . . ?
H66B C66 H66C 109.5 . . ?
C100 C99 C112 119.4(4) . . ?
C100 C99 C59 124.9(3) . . ?
C112 C99 C59 115.5(3) . . ?
C93 C98 C85 121.0(4) . . ?
C93 C98 H98 119.5 . . ?
C85 C98 H98 119.5 . . ?
C94 C97 H97A 109.5 . . ?
C94 C97 H97B 109.5 . . ?
H97A C97 H97B 109.5 . . ?
C94 C97 H97C 109.5 . . ?
H97A C97 H97C 109.5 . . ?
H97B C97 H97C 109.5 . . ?
C94 C96 H96A 109.5 . . ?
C94 C96 H96B 109.5 . . ?
H96A C96 H96B 109.5 . . ?
C94 C96 H96C 109.5 . . ?
H96A C96 H96C 109.5 . . ?
H96B C96 H96C 109.5 . . ?
C94 C95 H95A 109.5 . . ?
C94 C95 H95B 109.5 . . ?
H95A C95 H95B 109.5 . . ?
C94 C95 H95C 109.5 . . ?
H95A C95 H95C 109.5 . . ?
H95B C95 H95C 109.5 . . ?
C97 C94 C96 106.7(4) . . ?
C97 C94 C95 110.8(5) . . ?
C96 C94 C95 108.8(4) . . ?
C97 C94 C93 111.8(4) . . ?
C96 C94 C93 110.3(4) . . ?
C95 C94 C93 108.5(4) . . ?
C98 C93 C92 117.5(3) . . ?
C98 C93 C94 122.5(4) . . ?
C92 C93 C94 120.0(4) . . ?
C87 C92 C93 122.6(4) . . ?
C87 C92 H92 118.7 . . ?
C93 C92 H92 118.7 . . ?
C88 C91 H91A 109.5 . . ?
C88 C91 H91B 109.5 . . ?
H91A C91 H91B 109.5 . . ?
C88 C91 H91C 109.5 . . ?
H91A C91 H91C 109.5 . . ?
H91B C91 H91C 109.5 . . ?
C88 C90 H90A 109.5 . . ?
C88 C90 H90B 109.5 . . ?
H90A C90 H90B 109.5 . . ?
C88 C90 H90C 109.5 . . ?
H90A C90 H90C 109.5 . . ?
H90B C90 H90C 109.5 . . ?
C88 C89 H89A 109.5 . . ?
C88 C89 H89B 109.5 . . ?
H89A C89 H89B 109.5 . . ?
C88 C89 H89C 109.5 . . ?
H89A C89 H89C 109.5 . . ?
H89B C89 H89C 109.5 . . ?
C90 C88 C89 109.6(3) . . ?
C90 C88 C91 108.0(4) . . ?
C89 C88 C91 107.4(4) . . ?
C90 C88 C87 110.1(3) . . ?
C89 C88 C87 109.2(3) . . ?
C91 C88 C87 112.4(3) . . ?
C92 C87 C86 118.4(4) . . ?
C92 C87 C88 122.2(3) . . ?
C86 C87 C88 119.4(3) . . ?
C85 C86 C87 120.3(3) . . ?
C85 C86 H86 119.9 . . ?
C87 C86 H86 119.9 . . ?
C86 C85 C98 120.4(4) . . ?
C86 C85 C58 123.5(3) . . ?
C98 C85 C58 116.1(3) . . ?
C71 C84 C79 121.7(3) . . ?
C71 C84 H84 119.1 . . ?
C79 C84 H84 119.1 . . ?
C81 C80 C83 109.4(4) . . ?
C81 C80 C82 109.2(4) . . ?
C83 C80 C82 107.2(4) . . ?
C83B C80 C81B 109.0(12) . . ?
C83B C80 C79 115.4(9) . . ?
C81 C80 C79 110.3(4) . . ?
C83 C80 C79 112.9(4) . . ?
C82 C80 C79 107.7(4) . . ?
C81B C80 C79 115.3(9) . . ?
C83B C80 C82B 107.8(12) . . ?
C81B C80 C82B 103.3(11) . . ?
C79 C80 C82B 105.0(9) . . ?
C80 C81 H81A 109.5 . . ?
C80 C81 H81B 109.5 . . ?
H81A C81 H81B 109.5 . . ?
C80 C81 H81C 109.5 . . ?
H81A C81 H81C 109.5 . . ?
H81B C81 H81C 109.5 . . ?
C80 C82 H82A 109.5 . . ?
C80 C82 H82B 109.5 . . ?
H82A C82 H82B 109.5 . . ?
C80 C82 H82C 109.5 . . ?
H82A C82 H82C 109.5 . . ?
H82B C82 H82C 109.5 . . ?
C80 C83 H83A 109.5 . . ?
C80 C83 H83B 109.5 . . ?
H83A C83 H83B 109.5 . . ?
C80 C83 H83C 109.5 . . ?
H83A C83 H83C 109.5 . . ?
H83B C83 H83C 109.5 . . ?
C80 C81B H81D 109.5 . . ?
C80 C81B H81E 109.5 . . ?
H81D C81B H81E 109.5 . . ?
C80 C81B H81F 109.5 . . ?
H81D C81B H81F 109.5 . . ?
H81E C81B H81F 109.5 . . ?
C80 C82B H82D 109.5 . . ?
C80 C82B H82E 109.5 . . ?
H82D C82B H82E 109.5 . . ?
C80 C82B H82F 109.5 . . ?
H82D C82B H82F 109.5 . . ?
H82E C82B H82F 109.5 . . ?
C80 C83B H83D 109.5 . . ?
C80 C83B H83E 109.5 . . ?
H83D C83B H83E 109.5 . . ?
C80 C83B H83F 109.5 . . ?
H83D C83B H83F 109.5 . . ?
H83E C83B H83F 109.5 . . ?
C84 C79 C78 117.9(4) . . ?
C84 C79 C80 119.9(3) . . ?
C78 C79 C80 122.3(3) . . ?
C73 C78 C79 122.8(3) . . ?
C73 C78 H78 118.6 . . ?
C79 C78 H78 118.6 . . ?
C74 C77 H77A 109.5 . . ?
C74 C77 H77B 109.5 . . ?
H77A C77 H77B 109.5 . . ?
C74 C77 H77C 109.5 . . ?
H77A C77 H77C 109.5 . . ?
H77B C77 H77C 109.5 . . ?
C74 C76 H76A 109.5 . . ?
C74 C76 H76B 109.5 . . ?
H76A C76 H76B 109.5 . . ?
C74 C76 H76C 109.5 . . ?
H76A C76 H76C 109.5 . . ?
H76B C76 H76C 109.5 . . ?
C74 C75 H75A 109.5 . . ?
C74 C75 H75B 109.5 . . ?
H75A C75 H75B 109.5 . . ?
C74 C75 H75C 109.5 . . ?
H75A C75 H75C 109.5 . . ?
H75B C75 H75C 109.5 . . ?
C75 C74 C77 108.4(4) . . ?
C75 C74 C76 110.2(4) . . ?
C77 C74 C76 107.5(4) . . ?
C75 C74 C73 109.3(4) . . ?
C77 C74 C73 112.7(3) . . ?
C76 C74 C73 108.8(4) . . ?
C78 C73 C72 117.2(3) . . ?
C78 C73 C74 123.0(3) . . ?
C72 C73 C74 119.8(3) . . ?
C73 C72 C71 122.6(4) . . ?
C73 C72 H72 118.7 . . ?
C71 C72 H72 118.7 . . ?
C84 C71 C72 117.8(3) . . ?
C84 C71 B2 123.0(3) . . ?
C72 C71 B2 118.9(3) . . ?
C69 C70 H70A 109.5 . . ?
C69 C70 H70B 109.5 . . ?
H70A C70 H70B 109.5 . . ?
C69 C70 H70C 109.5 . . ?
H70A C70 H70C 109.5 . . ?
H70B C70 H70C 109.5 . . ?
C108 C109 H10D 109.5 . . ?
C108 C109 H10E 109.5 . . ?
H10D C109 H10E 109.5 . . ?
C108 C109 H10F 109.5 . . ?
H10D C109 H10F 109.5 . . ?
H10E C109 H10F 109.5 . . ?
C109 C108 C111 110.1(6) . . ?
C109 C108 C110 109.2(7) . . ?
C111 C108 C110 105.6(7) . . ?
C109 C108 C107 112.3(4) . . ?
C111 C108 C107 112.3(4) . . ?
C110 C108 C107 107.1(5) . . ?
C112 C107 C106 118.0(4) . . ?
C112 C107 C108 120.6(4) . . ?
C106 C107 C108 121.3(4) . . ?
C107 C106 C101 122.7(4) . . ?
C107 C106 H106 118.6 . . ?
C101 C106 H106 118.6 . . ?
C102 C105 H10G 109.5 . . ?
C102 C105 H10H 109.5 . . ?
H10G C105 H10H 109.5 . . ?
C102 C105 H10I 109.5 . . ?
H10G C105 H10I 109.5 . . ?
H10H C105 H10I 109.5 . . ?
C102 C104 H10J 109.5 . . ?
C102 C104 H10K 109.5 . . ?
H10J C104 H10K 109.5 . . ?
C102 C104 H10L 109.5 . . ?
H10J C104 H10L 109.5 . . ?
H10K C104 H10L 109.5 . . ?
C102 C103 H10M 109.5 . . ?
C102 C103 H10N 109.5 . . ?
H10M C103 H10N 109.5 . . ?
C102 C103 H10O 109.5 . . ?
H10M C103 H10O 109.5 . . ?
H10N C103 H10O 109.5 . . ?
C105 C102 C101 113.3(4) . . ?
C105 C102 C103 108.4(4) . . ?
C101 C102 C103 110.4(4) . . ?
C105 C102 C104 109.3(4) . . ?
C101 C102 C104 108.0(4) . . ?
C103 C102 C104 107.3(4) . . ?
C106 C101 C100 117.9(4) . . ?
C106 C101 C102 122.5(4) . . ?
C100 C101 C102 119.6(4) . . ?
C99 C100 C101 121.0(4) . . ?
C99 C100 H100 119.5 . . ?
C101 C100 H100 119.5 . . ?
C107 C112 C99 121.0(4) . . ?
C107 C112 H112 119.5 . . ?
C99 C112 H112 119.5 . . ?
C108 C111 H11C 109.5 . . ?
C108 C111 H11D 109.5 . . ?
H11C C111 H11D 109.5 . . ?
C108 C111 H11E 109.5 . . ?
H11C C111 H11E 109.5 . . ?
H11D C111 H11E 109.5 . . ?
C108 C110 H11F 109.5 . . ?
C108 C110 H11G 109.5 . . ?
H11F C110 H11G 109.5 . . ?
C108 C110 H11H 109.5 . . ?
H11F C110 H11H 109.5 . . ?
H11G C110 H11H 109.5 . . ?
F208 C203 F207 107.9(4) . . ?
F208 C203 F206 107.3(4) . . ?
F207 C203 F206 107.1(4) . . ?
F208 C203 C200 111.5(4) . . ?
F207 C203 C200 111.0(4) . . ?
F206 C203 C200 111.8(4) . . ?
F204 C202 F205 107.5(4) . . ?
F204 C202 F203 107.8(4) . . ?
F205 C202 F203 108.2(4) . . ?
F204 C202 C200 112.9(4) . . ?
F205 C202 C200 110.1(4) . . ?
F203 C202 C200 110.1(4) . . ?
F200 C201 F201 107.3(4) . . ?
F200 C201 F202 107.6(4) . . ?
F201 C201 F202 108.5(4) . . ?
F200 C201 C200 110.9(4) . . ?
F201 C201 C200 111.2(4) . . ?
F202 C201 C200 111.2(4) . . ?
O200 C200 C203 107.6(4) . . ?
O200 C200 C201 111.7(4) . . ?
C203 C200 C201 109.8(4) . . ?
O200 C200 C202 109.2(4) . . ?
C203 C200 C202 109.3(4) . . ?
C201 C200 C202 109.1(4) . . ?
C200 O200 Al1 148.9(3) . . ?
F308 C303 F306 108.3(4) . . ?
F308 C303 F307 106.6(4) . . ?
F306 C303 F307 107.1(4) . . ?
F308 C303 C300 113.2(4) . . ?
F306 C303 C300 111.0(4) . . ?
F307 C303 C300 110.5(4) . . ?
F304 C302 F303 107.6(4) . . ?
F304 C302 F305 108.5(4) . . ?
F303 C302 F305 107.5(4) . . ?
F304 C302 C300 112.1(4) . . ?
F303 C302 C300 110.7(4) . . ?
F305 C302 C300 110.3(4) . . ?
F300 C301 F301 107.6(4) . . ?
F300 C301 F302 107.6(4) . . ?
F301 C301 F302 108.1(4) . . ?
F300 C301 C300 110.7(4) . . ?
F301 C301 C300 111.1(4) . . ?
F302 C301 C300 111.6(4) . . ?
O300 C300 C301 111.7(3) . . ?
O300 C300 C303 111.0(4) . . ?
C301 C300 C303 109.1(4) . . ?
O300 C300 C302 107.2(4) . . ?
C301 C300 C302 109.3(4) . . ?
C303 C300 C302 108.6(4) . . ?
C300 O300 Al1 144.7(3) . . ?
C500 O500 Al1 149.0(3) . . ?
O500 C500 C502 110.7(3) . . ?
O500 C500 C503 111.3(3) . . ?
C502 C500 C503 108.9(3) . . ?
O500 C500 C501 108.1(3) . . ?
C502 C500 C501 108.8(3) . . ?
C503 C500 C501 108.9(3) . . ?
F502 C501 F501 108.3(4) . . ?
F502 C501 F500 107.4(4) . . ?
F501 C501 F500 107.2(4) . . ?
F502 C501 C500 110.8(4) . . ?
F501 C501 C500 112.4(4) . . ?
F500 C501 C500 110.6(3) . . ?
F503 C502 F505 107.8(4) . . ?
F503 C502 F504 107.2(3) . . ?
F505 C502 F504 107.0(4) . . ?
F503 C502 C500 111.6(3) . . ?
F505 C502 C500 110.1(3) . . ?
F504 C502 C500 112.9(4) . . ?
F506 C503 F507 107.5(3) . . ?
F506 C503 F508 107.7(4) . . ?
F507 C503 F508 107.3(3) . . ?
F506 C503 C500 110.6(3) . . ?
F507 C503 C500 111.1(3) . . ?
F508 C503 C500 112.4(3) . . ?
F406 C403 F407 107.0(5) . . ?
F406 C403 F408 107.6(5) . . ?
F407 C403 F408 107.8(4) . . ?
F406 C403 C400 110.5(4) . . ?
F407 C403 C400 111.7(5) . . ?
F408 C403 C400 111.9(5) . . ?
F403 C402 F404 108.6(5) . . ?
F403 C402 F405 105.6(5) . . ?
F404 C402 F405 105.5(5) . . ?
F403 C402 C400 112.4(4) . . ?
F404 C402 C400 114.5(5) . . ?
F405 C402 C400 109.8(5) . . ?
F402 C401 F400 106.6(5) . . ?
F402 C401 F401 108.3(4) . . ?
F400 C401 F401 109.2(5) . . ?
F402 C401 C400 110.8(4) . . ?
F400 C401 C400 112.5(4) . . ?
F401 C401 C400 109.3(4) . . ?
O400 C400 C402 109.3(4) . . ?
O400 C400 C403 111.9(4) . . ?
C402 C400 C403 107.5(4) . . ?
O400 C400 C401 108.5(4) . . ?
C402 C400 C401 111.3(4) . . ?
C403 C400 C401 108.3(4) . . ?
C400 O400 Al1 147.8(3) . . ?
Cl2 C700 Cl1 111.7(4) . . ?
Cl2 C700 H70D 109.3 . . ?
Cl1 C700 H70D 109.3 . . ?
Cl2 C700 H70E 109.3 . . ?
Cl1 C700 H70E 109.3 . . ?
H70D C700 H70E 107.9 . . ?
Cl3 C701 Cl4 112.1(3) . . ?
Cl3 C701 H70F 109.2 . . ?
Cl4 C701 H70F 109.2 . . ?
Cl3 C701 H70G 109.2 . . ?
Cl4 C701 H70G 109.2 . . ?
H70F C701 H70G 107.9 . . ?
Cl60 C600 Cl61 102.1(9) . . ?
Cl60 C600 H60A 111.3 . . ?
Cl61 C600 H60A 111.3 . . ?
Cl60 C600 H60B 111.3 . . ?
Cl61 C600 H60B 111.3 . . ?
H60A C600 H60B 109.2 . . ?
Cl62 C601 Cl63 111.3(10) . . ?
Cl62 C601 H60C 109.4 . . ?
Cl63 C601 H60C 109.4 . . ?
Cl62 C601 H60D 109.4 . . ?
Cl63 C601 H60D 109.4 . . ?
H60C C601 H60D 108.0 . . ?
Cl92 C900 Cl93 114.8(9) . . ?
Cl91 C900 Cl90 88.9(5) . . ?
Cl91 C900 H90X 113.8 . . ?
Cl90 C900 H90X 113.8 . . ?
Cl91 C900 H90Y 113.8 . . ?
Cl90 C900 H90Y 113.8 . . ?
H90X C900 H90Y 111.1 . . ?
Cl92 C900 H90M 108.6 . . ?
Cl93 C900 H90M 108.6 . . ?
Cl92 C900 H90N 108.6 . . ?
Cl93 C900 H90N 108.6 . . ?
H90M C900 H90N 107.6 . . ?
C1B O1A Al2 147.2(5) . . ?
O1A C1B C2B 110.4(8) . . ?
O1A C1B C4B 110.4(8) . . ?
C2B C1B C4B 109.7(8) . . ?
O1A C1B C3B 107.2(7) . . ?
C2B C1B C3B 111.4(9) . . ?
C4B C1B C3B 107.8(8) . . ?
F1B C2B F2B 99.5(7) . . ?
F1B C2B F3B 111.6(8) . . ?
F2B C2B F3B 117.3(8) . . ?
F1B C2B C1B 112.0(8) . . ?
F2B C2B C1B 110.4(8) . . ?
F3B C2B C1B 106.1(7) . . ?
F5B C3B F6B 104.7(8) . . ?
F5B C3B F4B 113.1(9) . . ?
F6B C3B F4B 110.0(8) . . ?
F5B C3B C1B 110.5(8) . . ?
F6B C3B C1B 110.7(9) . . ?
F4B C3B C1B 107.8(8) . . ?
F7B C4B F8B 104.2(7) . . ?
F7B C4B F9B 109.0(8) . . ?
F8B C4B F9B 110.7(7) . . ?
F7B C4B C1B 114.8(8) . . ?
F8B C4B C1B 112.3(8) . . ?
F9B C4B C1B 106.0(7) . . ?
C1C O1B Al2 147.5(5) . . ?
O1B C1C C3C 111.9(7) . . ?
O1B C1C C2C 109.5(6) . . ?
C3C C1C C2C 109.1(7) . . ?
O1B C1C C4C 110.1(7) . . ?
C3C C1C C4C 109.2(6) . . ?
C2C C1C C4C 107.0(7) . . ?
F3C C2C F2C 108.0(7) . . ?
F3C C2C F1C 107.6(7) . . ?
F2C C2C F1C 108.9(6) . . ?
F3C C2C C1C 109.5(7) . . ?
F2C C2C C1C 113.3(7) . . ?
F1C C2C C1C 109.4(6) . . ?
F4C C3C F6C 105.9(7) . . ?
F4C C3C F5C 105.7(8) . . ?
F6C C3C F5C 104.5(7) . . ?
F4C C3C C1C 110.7(7) . . ?
F6C C3C C1C 113.4(7) . . ?
F5C C3C C1C 115.9(7) . . ?
F9C C4C F8C 107.8(7) . . ?
F9C C4C F7C 104.9(7) . . ?
F8C C4C F7C 107.5(7) . . ?
F9C C4C C1C 111.8(7) . . ?
F8C C4C C1C 113.2(7) . . ?
F7C C4C C1C 111.2(7) . . ?
C1D O1C Al2 146.9(5) . . ?
O1C C1D C3D 110.5(6) . . ?
O1C C1D C4D 112.8(7) . . ?
C3D C1D C4D 107.8(6) . . ?
O1C C1D C2D 110.0(6) . . ?
C3D C1D C2D 107.5(7) . . ?
C4D C1D C2D 108.2(6) . . ?
F2D C2D F3D 109.6(7) . . ?
F2D C2D F1D 108.0(7) . . ?
F3D C2D F1D 109.2(7) . . ?
F2D C2D C1D 113.2(7) . . ?
F3D C2D C1D 109.4(6) . . ?
F1D C2D C1D 107.3(6) . . ?
F6D C3D F4D 108.1(7) . . ?
F6D C3D F5D 107.6(8) . . ?
F4D C3D F5D 106.0(7) . . ?
F6D C3D C1D 113.7(7) . . ?
F4D C3D C1D 111.3(7) . . ?
F5D C3D C1D 109.7(7) . . ?
F9D C4D F8D 108.1(6) . . ?
F9D C4D F7D 107.0(7) . . ?
F8D C4D F7D 108.7(6) . . ?
F9D C4D C1D 109.7(6) . . ?
F8D C4D C1D 113.5(7) . . ?
F7D C4D C1D 109.6(6) . . ?
C1E O1D Al2 151.4(5) . . ?
O1D C1E C2E 108.6(6) . . ?
O1D C1E C3E 111.9(7) . . ?
C2E C1E C3E 109.9(6) . . ?
O1D C1E C4E 109.2(6) . . ?
C2E C1E C4E 108.5(7) . . ?
C3E C1E C4E 108.7(6) . . ?
F1E C2E F3E 109.7(7) . . ?
F1E C2E F2E 106.0(6) . . ?
F3E C2E F2E 103.4(6) . . ?
F1E C2E C1E 112.0(6) . . ?
F3E C2E C1E 113.5(7) . . ?
F2E C2E C1E 111.7(6) . . ?
F6E C3E F5E 108.2(6) . . ?
F6E C3E F4E 107.5(6) . . ?
F5E C3E F4E 106.0(6) . . ?
F6E C3E C1E 114.0(6) . . ?
F5E C3E C1E 109.2(6) . . ?
F4E C3E C1E 111.6(5) . . ?
F9E C4E F7E 106.5(6) . . ?
F9E C4E F8E 107.4(6) . . ?
F7E C4E F8E 105.1(6) . . ?
F9E C4E C1E 114.7(6) . . ?
F7E C4E C1E 112.0(6) . . ?
F8E C4E C1E 110.6(6) . . ?
C1A O1E Al2 167.9(14) . . ?
O1E C1A C4A 106.2(13) . . ?
O1E C1A C3A 109.0(14) . . ?
C4A C1A C3A 112.0(13) . . ?
O1E C1A C2A 112.4(14) . . ?
C4A C1A C2A 110.0(12) . . ?
C3A C1A C2A 107.3(12) . . ?
F3A C2A F2A 104.7(13) . . ?
F3A C2A F1A 109.9(14) . . ?
F2A C2A F1A 103.8(13) . . ?
F3A C2A C1A 116.2(12) . . ?
F2A C2A C1A 115.2(14) . . ?
F1A C2A C1A 106.4(12) . . ?
F4A C3A F6A 106.0(13) . . ?
F4A C3A F5A 109.7(13) . . ?
F6A C3A F5A 106.7(13) . . ?
F4A C3A C1A 113.2(12) . . ?
F6A C3A C1A 111.5(14) . . ?
F5A C3A C1A 109.3(13) . . ?
F9A C4A F8A 111.9(14) . . ?
F9A C4A F7A 105.4(14) . . ?
F8A C4A F7A 102.8(13) . . ?
F9A C4A C1A 110.8(12) . . ?
F8A C4A C1A 112.4(14) . . ?
F7A C4A C1A 113.1(13) . . ?
C1F O1F Al2 151.9(11) . . ?
O1F C1F C3F 108.6(12) . . ?
O1F C1F C4F 107.7(11) . . ?
C3F C1F C4F 111.7(11) . . ?
O1F C1F C2F 105.5(12) . . ?
C3F C1F C2F 112.6(11) . . ?
C4F C1F C2F 110.4(11) . . ?
F3F C2F F2F 108.4(13) . . ?
F3F C2F F1F 109.5(13) . . ?
F2F C2F F1F 104.7(12) . . ?
F3F C2F C1F 112.0(12) . . ?
F2F C2F C1F 110.5(12) . . ?
F1F C2F C1F 111.4(12) . . ?
F4F C3F F6F 108.4(12) . . ?
F4F C3F F5F 105.6(12) . . ?
F6F C3F F5F 106.6(12) . . ?
F4F C3F C1F 112.2(12) . . ?
F6F C3F C1F 112.8(12) . . ?
F5F C3F C1F 110.9(11) . . ?
F9F C4F F8F 107.7(11) . . ?
F9F C4F F7F 106.2(12) . . ?
F8F C4F F7F 108.7(12) . . ?
F9F C4F C1F 112.6(11) . . ?
F8F C4F C1F 110.3(12) . . ?
F7F C4F C1F 111.1(11) . . ?
C1G O1G Al2 157.1(10) . . ?
O1G C1G C4G 109.4(12) . . ?
O1G C1G C2G 109.9(12) . . ?
C4G C1G C2G 109.8(11) . . ?
O1G C1G C3G 108.7(11) . . ?
C4G C1G C3G 110.1(11) . . ?
C2G C1G C3G 108.9(10) . . ?
F3G C2G F1G 105.2(11) . . ?
F3G C2G F2G 109.9(12) . . ?
F1G C2G F2G 106.5(10) . . ?
F3G C2G C1G 111.9(11) . . ?
F1G C2G C1G 110.6(11) . . ?
F2G C2G C1G 112.3(11) . . ?
F6G C3G F4G 107.2(11) . . ?
F6G C3G F5G 111.6(14) . . ?
F4G C3G F5G 111.7(14) . . ?
F6G C3G C1G 113.1(12) . . ?
F4G C3G C1G 111.3(12) . . ?
F5G C3G C1G 102.0(12) . . ?
F9G C4G F8G 110.6(12) . . ?
F9G C4G F7G 109.4(12) . . ?
F8G C4G F7G 105.6(11) . . ?
F9G C4G C1G 110.1(12) . . ?
F8G C4G C1G 112.2(12) . . ?
F7G C4G C1G 108.8(10) . . ?
C1H O1H Al2 155.1(10) . . ?
O1H C1H C4H 110.6(12) . . ?
O1H C1H C2H 110.7(12) . . ?
C4H C1H C2H 108.6(11) . . ?
O1H C1H C3H 105.1(12) . . ?
C4H C1H C3H 111.5(11) . . ?
C2H C1H C3H 110.3(11) . . ?
F3H C2H F1H 118.7(14) . . ?
F3H C2H F2H 104.0(11) . . ?
F1H C2H F2H 122.9(14) . . ?
F3H C2H C1H 107.3(11) . . ?
F1H C2H C1H 100.2(12) . . ?
F2H C2H C1H 101.2(12) . . ?
F5H C3H F6H 127.7(13) . . ?
F5H C3H F4H 117.9(12) . . ?
F6H C3H F4H 105.4(11) . . ?
F5H C3H C1H 99.8(10) . . ?
F6H C3H C1H 101.3(11) . . ?
F4H C3H C1H 98.7(12) . . ?
F9H C4H F8H 102.1(11) . . ?
F9H C4H F7H 121.7(12) . . ?
F8H C4H F7H 117.1(11) . . ?
F9H C4H C1H 105.9(11) . . ?
F8H C4H C1H 108.3(11) . . ?
F7H C4H C1H 100.9(10) . . ?

loop_
_geom_bond_atom_site_label_1
_geom_bond_atom_site_label_2
_geom_bond_distance
_geom_bond_site_symmetry_2
_geom_bond_publ_flag
C3 C2 1.425(5) . ?
C3 C43 1.481(5) . ?
C3 C4 1.485(5) . ?
C3 B1 1.788(6) . ?
Si3 C10 1.864(5) . ?
Si3 C8 1.865(4) . ?
Si3 C9 1.867(4) . ?
Si3 C4 1.881(4) . ?
Si5 C62 1.859(5) . ?
Si5 C61 1.865(5) . ?
Si5 C63 1.867(4) . ?
Si5 C57 1.885(4) . ?
C5 Si2 1.864(5) . ?
C5 H5A 0.9800 . ?
C5 H5B 0.9800 . ?
C5 H5C 0.9800 . ?
C6 Si2 1.862(5) . ?
C6 H6A 0.9800 . ?
C6 H6B 0.9800 . ?
C6 H6C 0.9800 . ?
Si6 C64 1.863(5) . ?
Si6 C66 1.866(4) . ?
Si6 C65 1.869(5) . ?
Si6 C60 1.885(4) . ?
C9 H9A 0.9800 . ?
C9 H9B 0.9800 . ?
C9 H9C 0.9800 . ?
C8 H8A 0.9800 . ?
C8 H8B 0.9800 . ?
C8 H8C 0.9800 . ?
C7 Si2 1.863(5) . ?
C7 H7A 0.9800 . ?
C7 H7B 0.9800 . ?
C7 H7C 0.9800 . ?
C10 H10A 0.9800 . ?
C10 H10B 0.9800 . ?
C10 H10C 0.9800 . ?
C11 C12 1.483(7) . ?
C11 O1 1.491(5) . ?
C11 H11A 0.9900 . ?
C11 H11B 0.9900 . ?
C12 H12A 0.9800 . ?
C12 H12B 0.9800 . ?
C12 H12C 0.9800 . ?
C13 O1 1.490(5) . ?
C13 C14 1.491(8) . ?
C13 H13A 0.9900 . ?
C13 H13B 0.9900 . ?
C15 C16 1.398(5) . ?
C15 C17 1.405(5) . ?
C15 H15 0.9500 . ?
C14 H14A 0.9800 . ?
C14 H14B 0.9800 . ?
C14 H14C 0.9800 . ?
C16 C28 1.398(6) . ?
C16 B1 1.559(5) . ?
C17 C22 1.389(6) . ?
C17 C18 1.537(5) . ?
C18 C19 1.531(7) . ?
C18 C21 1.536(6) . ?
C18 C20 1.538(6) . ?
C19 H19A 0.9800 . ?
C19 H19B 0.9800 . ?
C19 H19C 0.9800 . ?
O1 Si1 1.792(3) . ?
Al1 O200 1.716(3) . ?
Al1 O400 1.716(3) . ?
Al1 O500 1.725(3) . ?
Al1 O300 1.734(3) . ?
B1 C1 1.706(6) . ?
B1 C4 1.720(6) . ?
B1 C2 1.751(5) . ?
B1 Si1 2.251(4) . ?
C1 C2 1.479(5) . ?
C1 Si1 1.813(4) . ?
C1 Si2 1.887(4) . ?
Si1 C4 1.820(4) . ?
Si1 H1 1.28(4) . ?
C20 H20A 0.9800 . ?
C20 H20B 0.9800 . ?
C20 H20C 0.9800 . ?
C24 C27 1.516(7) . ?
C24 C25 1.521(6) . ?
C24 C26 1.522(8) . ?
C24 C23 1.535(6) . ?
C23 C22 1.390(6) . ?
C23 C28 1.400(5) . ?
C22 H22 0.9500 . ?
C21 H21A 0.9800 . ?
C21 H21B 0.9800 . ?
C21 H21C 0.9800 . ?
C25 H25A 0.9800 . ?
C25 H25B 0.9800 . ?
C25 H25C 0.9800 . ?
C27 H27A 0.9800 . ?
C27 H27B 0.9800 . ?
C27 H27C 0.9800 . ?
C26 H26A 0.9800 . ?
C26 H26B 0.9800 . ?
C26 H26C 0.9800 . ?
C28 H28 0.9500 . ?
C29 C42 1.387(5) . ?
C29 C30 1.396(5) . ?
C29 C2 1.491(5) . ?
O2 C69 1.490(5) . ?
O2 C68 1.502(5) . ?
O2 Si4 1.799(3) . ?
Al2 O1F 1.628(11) . ?
Al2 O1G 1.638(12) . ?
Al2 O1D 1.694(5) . ?
Al2 O1A 1.704(6) . ?
Al2 O1B 1.724(5) . ?
Al2 O1E 1.725(16) . ?
Al2 O1H 1.740(13) . ?
Al2 O1C 1.781(5) . ?
B2 C71 1.556(5) . ?
B2 C57 1.707(6) . ?
B2 C60 1.729(6) . ?
B2 C58 1.751(5) . ?
B2 C59 1.778(5) . ?
B2 Si4 2.257(4) . ?
C30 C31 1.386(6) . ?
C30 H30 0.9500 . ?
C32 C34 1.524(6) . ?
C32 C33 1.525(6) . ?
C32 C31 1.537(5) . ?
C32 C35 1.537(6) . ?
C31 C36 1.408(5) . ?
C34 H34A 0.9800 . ?
C34 H34B 0.9800 . ?
C34 H34C 0.9800 . ?
C33 H33A 0.9800 . ?
C33 H33B 0.9800 . ?
C33 H33C 0.9800 . ?
C35 H35A 0.9800 . ?
C35 H35B 0.9800 . ?
C35 H35C 0.9800 . ?
C36 C37 1.398(5) . ?
C36 H36 0.9500 . ?
C37 C42 1.406(6) . ?
C37 C38 1.538(6) . ?
C38 C39 1.515(7) . ?
C38 C40 1.525(6) . ?
C38 C41 1.545(7) . ?
C39 H39A 0.9800 . ?
C39 H39B 0.9800 . ?
C39 H39C 0.9800 . ?
C40 H40A 0.9800 . ?
C40 H40B 0.9800 . ?
C40 H40C 0.9800 . ?
C41 H41A 0.9800 . ?
C41 H41B 0.9800 . ?
C41 H41C 0.9800 . ?
C42 H42 0.9500 . ?
C45 C44 1.397(6) . ?
C45 C50 1.399(6) . ?
C45 C46 1.533(6) . ?
C44 C43 1.395(6) . ?
C44 H44 0.9500 . ?
C43 C56 1.394(5) . ?
C46 C48B 1.451(10) . ?
C46 C49B 1.480(9) . ?
C46 C48 1.495(8) . ?
C46 C49 1.521(8) . ?
C46 C47B 1.647(9) . ?
C46 C47 1.662(8) . ?
C47 H47A 0.9800 . ?
C47 H47B 0.9800 . ?
C47 H47C 0.9800 . ?
C48 H48A 0.9800 . ?
C48 H48B 0.9800 . ?
C48 H48C 0.9800 . ?
C49 H49A 0.9800 . ?
C49 H49B 0.9800 . ?
C49 H49C 0.9800 . ?
C47B H47D 0.9800 . ?
C47B H47E 0.9800 . ?
C47B H47F 0.9800 . ?
C48B H48D 0.9800 . ?
C48B H48E 0.9800 . ?
C48B H48F 0.9800 . ?
C49B H49D 0.9800 . ?
C49B H49E 0.9800 . ?
C49B H49F 0.9800 . ?
Si4 C57 1.813(4) . ?
Si4 C60 1.821(4) . ?
Si4 H2 1.35(5) . ?
C52 C53 1.475(9) . ?
C52 C53B 1.478(11) . ?
C52 C54B 1.491(11) . ?
C52 C54 1.494(8) . ?
C52 C51 1.536(6) . ?
C52 C55B 1.569(12) . ?
C52 C55 1.619(10) . ?
C53 H53A 0.9800 . ?
C53 H53B 0.9800 . ?
C53 H53C 0.9800 . ?
C54 H54A 0.9800 . ?
C54 H54B 0.9800 . ?
C54 H54C 0.9800 . ?
C55 H55A 0.9800 . ?
C55 H55B 0.9800 . ?
C55 H55C 0.9800 . ?
C53B H53D 0.9800 . ?
C53B H53E 0.9800 . ?
C53B H53F 0.9800 . ?
C54B H54D 0.9800 . ?
C54B H54E 0.9800 . ?
C54B H54F 0.9800 . ?
C55B H55D 0.9800 . ?
C55B H55E 0.9800 . ?
C55B H55F 0.9800 . ?
C51 C56 1.385(6) . ?
C51 C50 1.393(7) . ?
C50 H50 0.9500 . ?
C59 C58 1.417(5) . ?
C59 C60 1.477(5) . ?
C59 C99 1.492(5) . ?
C58 C57 1.484(5) . ?
C58 C85 1.492(5) . ?
C56 H56 0.9500 . ?
C65 H65A 0.9800 . ?
C65 H65B 0.9800 . ?
C65 H65C 0.9800 . ?
C64 H64A 0.9800 . ?
C64 H64B 0.9800 . ?
C64 H64C 0.9800 . ?
C63 H63A 0.9800 . ?
C63 H63B 0.9800 . ?
C63 H63C 0.9800 . ?
C62 H62A 0.9800 . ?
C62 H62B 0.9800 . ?
C62 H62C 0.9800 . ?
C61 H61A 0.9800 . ?
C61 H61B 0.9800 . ?
C61 H61C 0.9800 . ?
C69 C70 1.496(7) . ?
C69 H69A 0.9900 . ?
C69 H69B 0.9900 . ?
C68 C67 1.500(6) . ?
C68 H68A 0.9900 . ?
C68 H68B 0.9900 . ?
C67 H67A 0.9800 . ?
C67 H67B 0.9800 . ?
C67 H67C 0.9800 . ?
C66 H66A 0.9800 . ?
C66 H66B 0.9800 . ?
C66 H66C 0.9800 . ?
C99 C100 1.385(6) . ?
C99 C112 1.401(5) . ?
C98 C93 1.386(6) . ?
C98 C85 1.400(5) . ?
C98 H98 0.9500 . ?
C97 C94 1.524(7) . ?
C97 H97A 0.9800 . ?
C97 H97B 0.9800 . ?
C97 H97C 0.9800 . ?
C96 C94 1.527(7) . ?
C96 H96A 0.9800 . ?
C96 H96B 0.9800 . ?
C96 H96C 0.9800 . ?
C95 C94 1.531(7) . ?
C95 H95A 0.9800 . ?
C95 H95B 0.9800 . ?
C95 H95C 0.9800 . ?
C94 C93 1.535(5) . ?
C93 C92 1.409(6) . ?
C92 C87 1.389(5) . ?
C92 H92 0.9500 . ?
C91 C88 1.537(6) . ?
C91 H91A 0.9800 . ?
C91 H91B 0.9800 . ?
C91 H91C 0.9800 . ?
C90 C88 1.527(6) . ?
C90 H90A 0.9800 . ?
C90 H90B 0.9800 . ?
C90 H90C 0.9800 . ?
C89 C88 1.531(6) . ?
C89 H89A 0.9800 . ?
C89 H89B 0.9800 . ?
C89 H89C 0.9800 . ?
C88 C87 1.539(5) . ?
C87 C86 1.399(5) . ?
C86 C85 1.382(5) . ?
C86 H86 0.9500 . ?
C84 C71 1.396(5) . ?
C84 C79 1.399(5) . ?
C84 H84 0.9500 . ?
C80 C83B 1.508(13) . ?
C80 C81 1.513(6) . ?
C80 C83 1.524(6) . ?
C80 C82 1.530(7) . ?
C80 C81B 1.530(13) . ?
C80 C79 1.534(5) . ?
C80 C82B 1.553(13) . ?
C81 H81A 0.9800 . ?
C81 H81B 0.9800 . ?
C81 H81C 0.9800 . ?
C82 H82A 0.9800 . ?
C82 H82B 0.9800 . ?
C82 H82C 0.9800 . ?
C83 H83A 0.9800 . ?
C83 H83B 0.9800 . ?
C83 H83C 0.9800 . ?
C81B H81D 0.9800 . ?
C81B H81E 0.9800 . ?
C81B H81F 0.9800 . ?
C82B H82D 0.9800 . ?
C82B H82E 0.9800 . ?
C82B H82F 0.9800 . ?
C83B H83D 0.9800 . ?
C83B H83E 0.9800 . ?
C83B H83F 0.9800 . ?
C79 C78 1.400(5) . ?
C78 C73 1.390(6) . ?
C78 H78 0.9500 . ?
C77 C74 1.531(6) . ?
C77 H77A 0.9800 . ?
C77 H77B 0.9800 . ?
C77 H77C 0.9800 . ?
C76 C74 1.533(7) . ?
C76 H76A 0.9800 . ?
C76 H76B 0.9800 . ?
C76 H76C 0.9800 . ?
C75 C74 1.525(7) . ?
C75 H75A 0.9800 . ?
C75 H75B 0.9800 . ?
C75 H75C 0.9800 . ?
C74 C73 1.534(5) . ?
C73 C72 1.398(5) . ?
C72 C71 1.402(5) . ?
C72 H72 0.9500 . ?
C70 H70A 0.9800 . ?
C70 H70B 0.9800 . ?
C70 H70C 0.9800 . ?
C109 C108 1.488(7) . ?
C109 H10D 0.9800 . ?
C109 H10E 0.9800 . ?
C109 H10F 0.9800 . ?
C108 C111 1.516(9) . ?
C108 C110 1.524(10) . ?
C108 C107 1.540(6) . ?
C107 C112 1.386(6) . ?
C107 C106 1.386(6) . ?
C106 C101 1.393(6) . ?
C106 H106 0.9500 . ?
C105 C102 1.515(7) . ?
C105 H10G 0.9800 . ?
C105 H10H 0.9800 . ?
C105 H10I 0.9800 . ?
C104 C102 1.548(7) . ?
C104 H10J 0.9800 . ?
C104 H10K 0.9800 . ?
C104 H10L 0.9800 . ?
C103 C102 1.541(7) . ?
C103 H10M 0.9800 . ?
C103 H10N 0.9800 . ?
C103 H10O 0.9800 . ?
C102 C101 1.533(6) . ?
C101 C100 1.395(6) . ?
C100 H100 0.9500 . ?
C112 H112 0.9500 . ?
C111 H11C 0.9800 . ?
C111 H11D 0.9800 . ?
C111 H11E 0.9800 . ?
C110 H11F 0.9800 . ?
C110 H11G 0.9800 . ?
C110 H11H 0.9800 . ?
F208 C203 1.324(6) . ?
F207 C203 1.335(6) . ?
F206 C203 1.352(6) . ?
F205 C202 1.333(6) . ?
F204 C202 1.326(6) . ?
C203 C200 1.535(7) . ?
F203 C202 1.339(6) . ?
C202 C200 1.559(6) . ?
F202 C201 1.342(6) . ?
C201 F200 1.326(6) . ?
C201 F201 1.329(6) . ?
C201 C200 1.551(6) . ?
C200 O200 1.358(5) . ?
F308 C303 1.331(6) . ?
F307 C303 1.341(5) . ?
F306 C303 1.334(6) . ?
F305 C302 1.335(6) . ?
F304 C302 1.323(6) . ?
C303 C300 1.552(7) . ?
F303 C302 1.327(6) . ?
C302 C300 1.564(7) . ?
F302 C301 1.341(5) . ?
C301 F300 1.325(6) . ?
C301 F301 1.328(6) . ?
C301 C300 1.549(6) . ?
C300 O300 1.349(5) . ?
O500 C500 1.350(5) . ?
C500 C502 1.547(5) . ?
C500 C503 1.562(6) . ?
C500 C501 1.565(6) . ?
C501 F502 1.317(5) . ?
C501 F501 1.331(5) . ?
C501 F500 1.339(5) . ?
C502 F503 1.329(5) . ?
C502 F505 1.329(5) . ?
C502 F504 1.342(5) . ?
C503 F506 1.324(5) . ?
C503 F507 1.330(5) . ?
C503 F508 1.331(5) . ?
F408 C403 1.353(6) . ?
F407 C403 1.335(6) . ?
F406 C403 1.319(7) . ?
F405 C402 1.368(8) . ?
F404 C402 1.326(6) . ?
C403 C400 1.545(8) . ?
F403 C402 1.317(6) . ?
C402 C400 1.539(7) . ?
F402 C401 1.322(7) . ?
C401 F400 1.337(6) . ?
C401 F401 1.343(7) . ?
C401 C400 1.549(6) . ?
C400 O400 1.352(5) . ?
C700 Cl2 1.741(6) . ?
C700 Cl1 1.756(6) . ?
C700 H70D 0.9900 . ?
C700 H70E 0.9900 . ?
C701 Cl3 1.755(6) . ?
C701 Cl4 1.758(7) . ?
C701 H70F 0.9900 . ?
C701 H70G 0.9900 . ?
C600 Cl60 1.781(15) . ?
C600 Cl61 1.809(14) . ?
C600 H60A 0.9900 . ?
C600 H60B 0.9900 . ?
C601 Cl62 1.761(13) . ?
C601 Cl63 1.791(14) . ?
C601 H60C 0.9900 . ?
C601 H60D 0.9900 . ?
C900 Cl92 1.636(13) . ?
C900 Cl91 1.916(12) . ?
C900 Cl93 1.919(12) . ?
C900 Cl90 1.999(12) . ?
C900 H90X 0.9900 . ?
C900 H90Y 0.9900 . ?
C900 H90M 0.9900 . ?
C900 H90N 0.9900 . ?
O1A C1B 1.380(14) . ?
C1B C2B 1.476(12) . ?
C1B C4B 1.491(11) . ?
C1B C3B 1.493(12) . ?
C2B F1B 1.387(10) . ?
C2B F2B 1.406(9) . ?
C2B F3B 1.440(10) . ?
C3B F5B 1.375(10) . ?
C3B F6B 1.396(9) . ?
C3B F4B 1.411(10) . ?
C4B F7B 1.351(10) . ?
C4B F8B 1.381(9) . ?
C4B F9B 1.467(10) . ?
O1B C1C 1.342(12) . ?
C1C C3C 1.545(10) . ?
C1C C2C 1.546(11) . ?
C1C C4C 1.571(10) . ?
C2C F3C 1.314(9) . ?
C2C F2C 1.326(8) . ?
C2C F1C 1.349(9) . ?
C3C F4C 1.319(8) . ?
C3C F6C 1.332(8) . ?
C3C F5C 1.340(10) . ?
C4C F9C 1.314(9) . ?
C4C F8C 1.323(8) . ?
C4C F7C 1.339(9) . ?
O1C C1D 1.320(11) . ?
C1D C3D 1.550(11) . ?
C1D C4D 1.550(10) . ?
C1D C2D 1.557(10) . ?
C2D F2D 1.335(8) . ?
C2D F3D 1.354(9) . ?
C2D F1D 1.358(9) . ?
C3D F6D 1.334(9) . ?
C3D F4D 1.340(9) . ?
C3D F5D 1.355(9) . ?
C4D F9D 1.328(8) . ?
C4D F8D 1.333(8) . ?
C4D F7D 1.346(9) . ?
O1D C1E 1.333(11) . ?
C1E C2E 1.528(9) . ?
C1E C3E 1.551(8) . ?
C1E C4E 1.567(9) . ?
C2E F1E 1.319(8) . ?
C2E F3E 1.329(10) . ?
C2E F2E 1.356(8) . ?
C3E F6E 1.297(8) . ?
C3E F5E 1.338(8) . ?
C3E F4E 1.342(8) . ?
C4E F9E 1.275(7) . ?
C4E F7E 1.333(8) . ?
C4E F8E 1.366(8) . ?
O1E C1A 1.29(3) . ?
C1A C4A 1.513(19) . ?
C1A C3A 1.518(19) . ?
C1A C2A 1.523(18) . ?
C2A F3A 1.282(13) . ?
C2A F2A 1.331(13) . ?
C2A F1A 1.378(13) . ?
C3A F4A 1.306(13) . ?
C3A F6A 1.350(13) . ?
C3A F5A 1.353(13) . ?
C4A F9A 1.299(13) . ?
C4A F8A 1.316(13) . ?
C4A F7A 1.350(13) . ?
O1F C1F 1.38(2) . ?
C1F C3F 1.503(16) . ?
C1F C4F 1.513(17) . ?
C1F C2F 1.519(17) . ?
C2F F3F 1.316(13) . ?
C2F F2F 1.326(13) . ?
C2F F1F 1.342(13) . ?
C3F F4F 1.329(13) . ?
C3F F6F 1.332(12) . ?
C3F F5F 1.350(13) . ?
C4F F9F 1.319(13) . ?
C4F F8F 1.340(12) . ?
C4F F7F 1.343(13) . ?
O1G C1G 1.36(2) . ?
C1G C4G 1.531(16) . ?
C1G C2G 1.545(16) . ?
C1G C3G 1.554(17) . ?
C2G F3G 1.316(12) . ?
C2G F1G 1.335(12) . ?
C2G F2G 1.342(12) . ?
C3G F6G 1.320(12) . ?
C3G F4G 1.330(12) . ?
C3G F5G 1.330(13) . ?
C4G F9G 1.316(12) . ?
C4G F8G 1.321(12) . ?
C4G F7G 1.347(12) . ?
O1H C1H 1.35(3) . ?
C1H C4H 1.597(16) . ?
C1H C2H 1.610(17) . ?
C1H C3H 1.632(17) . ?
C2H F3H 1.354(12) . ?
C2H F1H 1.355(13) . ?
C2H F2H 1.410(12) . ?
C3H F5H 1.374(12) . ?
C3H F6H 1.399(12) . ?
C3H F4H 1.416(13) . ?
C4H F9H 1.367(12) . ?
C4H F8H 1.368(12) . ?
C4H F7H 1.406(12) . ?
